data_4334181
loop_
_publ_author_name
'T. Stanley Cameron'
'Andreas Decken'
'Ingo Krossing'
'Jack Passmore'
'J. Mikko Rautiainen'
'Xinping Wang'
'Xiaoqing Zeng'

_publ_contact_author_address
;
 Department of Chemistry, University of New Brunswick, Fredericton, 
 New Brunswick, E3B 5A3, Canada
;
_publ_contact_author_email passmore.at.unb.ca
_publ_contact_author_fax 1-506-453-4981
_publ_contact_author_name 'Jack Passmore'
_publ_contact_author_phone 1-506-453-4821
_publ_section_title
;
 Reactions of a Cyclodimethylsiloxane (Me2SiO)6 with Silver Salts of
 Weakly Coordinating Anions; Crystal Structures of [Ag(Me2SiO)6][Al] ([Al]
 = [FAl{OC(CF3)3}3], [Al{OC(CF3)3}4]) and Their Comparison with
 [Ag(18-Crown-6)]2[SbF6]2
;
_journal_name_full 'Inorganic Chemistry'
_journal_page_first 3113
_journal_page_last 3126
_journal_paper_doi 10.1021/ic3025793
_journal_volume 52
_journal_year 2013
_chemical_formula_moiety 'C28 H36 Ag Al F36 O10 Si6 '
_chemical_formula_sum 'C28 H36 Ag Al F36 O10 Si6'
_chemical_formula_weight 1519.89
_space_group_IT_number 2
_symmetry_cell_setting triclinic
_symmetry_Int_Tables_number 2
_symmetry_space_group_name_Hall '-P 1'
_symmetry_space_group_name_H-M 'P -1'
_cell_angle_alpha 115.3870(12)
_cell_angle_beta 98.1500(10)
_cell_angle_gamma 103.4840(7)
_cell_formula_units_Z 4
_cell_length_a 14.2609(5)
_cell_length_b 21.3122(9)
_cell_length_c 21.6672(11)
_cell_measurement_reflns_used 22982
_cell_measurement_temperature 98.1
_cell_measurement_theta_max 35.7
_cell_measurement_theta_min 2.6
_cell_volume 5562.1(4)
_computing_cell_refinement PROCESS
_computing_data_collection PROCESS
_computing_data_reduction CrystalStructure
_computing_publication_material 'CrystalStructure 3.8'
_computing_structure_refinement CRYSTALS
_computing_structure_solution SIR2004
_diffrn_ambient_temperature 98.1
_diffrn_detector_area_resol_mean 10.00
_diffrn_measured_fraction_theta_full 0.978
_diffrn_measured_fraction_theta_max 0.802
_diffrn_measurement_device_type 'Rigaku RAXIS-UNKNOWN'
_diffrn_measurement_method \w
_diffrn_radiation_type 'Mo K\a'
_diffrn_radiation_wavelength 0.71070
_diffrn_reflns_av_R_equivalents 0.054
_diffrn_reflns_limit_h_max 23
_diffrn_reflns_limit_h_min -22
_diffrn_reflns_limit_k_max 30
_diffrn_reflns_limit_k_min -34
_diffrn_reflns_limit_l_max 35
_diffrn_reflns_limit_l_min -28
_diffrn_reflns_number 110978
_diffrn_reflns_theta_full 27.50
_diffrn_reflns_theta_max 35.78
_exptl_absorpt_coefficient_mu 0.673
_exptl_absorpt_correction_T_max 0.886
_exptl_absorpt_correction_T_min 0.716
_exptl_absorpt_correction_type multi-scan
_exptl_absorpt_process_details
;
    Higashi, T. (1995). Program for Absorption Correction.
    Rigaku Corporation, Tokyo, Japan.
;
_exptl_crystal_colour colourless
_exptl_crystal_density_diffrn 1.815
_exptl_crystal_description block
_exptl_crystal_F_000 3008.00
_exptl_crystal_size_max 0.24
_exptl_crystal_size_mid 0.21
_exptl_crystal_size_min 0.18
_refine_diff_density_max 1.77
_refine_diff_density_min -1.08
_refine_ls_extinction_method none
_refine_ls_goodness_of_fit_ref 1.123
_refine_ls_hydrogen_treatment refU
_refine_ls_number_parameters 1486
_refine_ls_number_reflns 13123
_refine_ls_R_factor_gt 0.0681
_refine_ls_shift/su_max 0.0000
_refine_ls_structure_factor_coef F
_refine_ls_weighting_details
;
    Chebychev polynomial with 3 parameters (Carruthers & Watkin, 1979)
    12.8577    -2.7355    8.8082
;
_refine_ls_weighting_scheme calc
_refine_ls_wR_factor_ref 0.0797
_reflns_number_gt 13123
_reflns_number_total 25020
_reflns_threshold_expression F^2^>2.0\s(F^2^)
_cod_data_source_file ic3025793_si_002_2.cif
_cod_data_source_block AgD6_Alpftb4
_cod_original_formula_sum 'C28 H36 Ag Al F36 O10 Si6 '
_cod_database_code 4334181

loop_
_symmetry_equiv_pos_site_id
_symmetry_equiv_pos_as_xyz
1 +X,+Y,+Z
2 -X,-Y,-Z

loop_
_atom_site_label
_atom_site_type_symbol
_atom_site_fract_x
_atom_site_fract_y
_atom_site_fract_z
_atom_site_U_iso_or_equiv
_atom_site_adp_type
_atom_site_occupancy
_atom_site_symmetry_multiplicity
_atom_site_calc_flag
_atom_site_refinement_flags
Ag1 Ag 0.75433(4) 0.41893(3) 0.65382(3) 0.03178(13) Uani 1.00 1 d .
Ag2 Ag 0.7054(2) 0.9056(2) 0.1303(2) 0.0305(3) Uani 0.50 1 d P
Ag3 Ag 0.7277(3) 0.9129(2) 0.1376(2) 0.0789(13) Uani 0.50 1 d P
Si1 Si 0.85940(14) 0.29504(9) 0.62506(9) 0.0272(4) Uani 1.00 1 d .
Si2 Si 0.90406(13) 0.40043(9) 0.55473(9) 0.0249(4) Uani 1.00 1 d .
Si3 Si 0.79642(13) 0.52244(9) 0.58131(9) 0.0266(4) Uani 1.00 1 d .
Si4 Si 0.64366(13) 0.53994(10) 0.67879(10) 0.0280(4) Uani 1.00 1 d .
Si5 Si 0.60509(13) 0.43842(10) 0.75287(9) 0.0269(4) Uani 1.00 1 d .
Si6 Si 0.71683(14) 0.31865(10) 0.72891(10) 0.0288(4) Uani 1.00 1 d .
Si7 Si 0.74946(14) 1.01866(10) 0.06417(10) 0.0286(4) Uani 1.00 1 d .
Si8 Si 0.82018(14) 0.87809(9) 0.00333(9) 0.0277(4) Uani 1.00 1 d .
Si9 Si 0.81101(17) 0.78033(10) 0.08060(11) 0.0379(5) Uani 1.00 1 d .
Si10 Si 0.76071(16) 0.83447(11) 0.23100(11) 0.0366(5) Uani 1.00 1 d .
Si11 Si 0.68580(15) 0.97409(10) 0.29148(9) 0.0309(4) Uani 1.00 1 d .
Si12 Si 0.68551(15) 1.06547(10) 0.20753(10) 0.0303(4) Uani 1.00 1 d .
Al1 Al 0.25009(13) 0.63526(10) 0.90874(10) 0.0235(4) Uani 1.00 1 d .
Al3 Al 0.72941(14) 0.86038(10) 0.60404(10) 0.0234(4) Uani 1.00 1 d .
F1 F 0.4626(5) 0.8919(3) 1.0618(3) 0.0851(19) Uani 1.00 1 d .
F2 F 0.4800(4) 0.7936(3) 0.9835(3) 0.0741(19) Uani 1.00 1 d .
F3 F 0.3502(4) 0.8240(3) 0.9629(3) 0.0745(19) Uani 1.00 1 d .
F4 F 0.3696(5) 0.8749(3) 1.1570(3) 0.0841(19) Uani 1.00 1 d .
F5 F 0.2557(4) 0.8526(3) 1.0670(3) 0.0831(19) Uani 1.00 1 d .
F6 F 0.2358(4) 0.7802(3) 1.1094(3) 0.086(2) Uani 1.00 1 d .
F7 F 0.5170(3) 0.8144(3) 1.1262(2) 0.0701(16) Uani 1.00 1 d .
F8 F 0.3946(4) 0.7334(3) 1.1263(3) 0.081(2) Uani 1.00 1 d .
F9 F 0.4648(4) 0.7041(3) 1.0392(3) 0.0670(16) Uani 1.00 1 d .
F10 F 0.3597(8) 0.5706(5) 1.0457(5) 0.162(3) Uani 1.00 1 d .
F11 F 0.2238(4) 0.4696(3) 1.0039(3) 0.075(2) Uani 1.00 1 d .
F12 F 0.2038(5) 0.5676(3) 1.0097(3) 0.084(2) Uani 1.00 1 d .
F13 F 0.3843(4) 0.4445(3) 0.9480(4) 0.092(2) Uani 1.00 1 d .
F14 F 0.3802(7) 0.4516(4) 0.8534(5) 0.124(3) Uani 1.00 1 d .
F15 F 0.4574(4) 0.5458(3) 0.9491(4) 0.094(2) Uani 1.00 1 d .
F16 F 0.1047(4) 0.4518(4) 0.8859(5) 0.103(2) Uani 1.00 1 d .
F17 F 0.1957(5) 0.3780(3) 0.8646(4) 0.085(2) Uani 1.00 1 d .
F18 F 0.1894(6) 0.4355(3) 0.8030(3) 0.108(2) Uani 1.00 1 d .
F19 F 0.0716(3) 0.7399(2) 0.9577(2) 0.0606(14) Uani 1.00 1 d .
F20 F -0.0490(4) 0.6945(2) 0.8651(3) 0.0619(16) Uani 1.00 1 d .
F21 F 0.1026(4) 0.7089(2) 0.8567(3) 0.0682(18) Uani 1.00 1 d .
F22 F -0.0945(3) 0.6232(2) 0.9423(2) 0.0610(16) Uani 1.00 1 d .
F23 F 0.0512(4) 0.6362(3) 0.9985(2) 0.0713(18) Uani 1.00 1 d .
F24 F -0.0468(4) 0.5290(2) 0.9175(3) 0.0666(18) Uani 1.00 1 d .
F25 F -0.0119(4) 0.5707(3) 0.7543(2) 0.0667(17) Uani 1.00 1 d .
F26 F -0.0281(3) 0.4880(2) 0.7868(2) 0.0500(12) Uani 1.00 1 d .
F27 F -0.1338(3) 0.5467(2) 0.7966(2) 0.0635(14) Uani 1.00 1 d .
F28 F 0.4612(3) 0.7544(2) 0.8308(3) 0.0635(16) Uani 1.00 1 d .
F29 F 0.4898(3) 0.6717(2) 0.8542(2) 0.0581(14) Uani 1.00 1 d .
F30 F 0.4652(4) 0.6563(3) 0.7448(2) 0.0638(17) Uani 1.00 1 d .
F31 F 0.3603(4) 0.5356(3) 0.7645(2) 0.0641(16) Uani 1.00 1 d .
F32 F 0.2021(4) 0.5278(2) 0.7465(2) 0.0585(14) Uani 1.00 1 d .
F33 F 0.2833(4) 0.5415(2) 0.6770(2) 0.0632(15) Uani 1.00 1 d .
F34 F 0.1688(3) 0.6372(2) 0.7243(2) 0.0567(14) Uani 1.00 1 d .
F35 F 0.2639(4) 0.7449(2) 0.8005(2) 0.0562(14) Uani 1.00 1 d .
F36 F 0.3000(4) 0.6859(4) 0.7034(3) 0.078(2) Uani 1.00 1 d .
F37 F 1.0134(3) 0.9619(3) 0.8269(3) 0.0715(17) Uani 1.00 1 d .
F38 F 0.9949(6) 0.9442(5) 0.7195(4) 0.126(3) Uani 1.00 1 d .
F39 F 0.9588(5) 1.0290(3) 0.7945(4) 0.108(2) Uani 1.00 1 d .
F40 F 0.8451(5) 0.9664(3) 0.8735(3) 0.0787(19) Uani 1.00 1 d .
F41 F 0.7083(5) 0.8934(6) 0.7970(5) 0.125(3) Uani 1.00 1 d .
F42 F 0.7684(10) 0.9977(6) 0.8078(6) 0.169(5) Uani 1.00 1 d .
F43 F 0.8735(4) 0.8355(3) 0.8044(3) 0.0689(18) Uani 1.00 1 d .
F44 F 0.9174(8) 0.8133(4) 0.7111(5) 0.135(3) Uani 1.00 1 d .
F45 F 0.7692(7) 0.7823(3) 0.7016(4) 0.119(2) Uani 1.00 1 d .
F46 F 0.8919(3) 0.9746(2) 0.5829(3) 0.0573(15) Uani 1.00 1 d .
F47 F 0.8712(3) 1.0632(2) 0.5658(2) 0.0536(14) Uani 1.00 1 d .
F48 F 0.8005(4) 0.9516(2) 0.4838(3) 0.0617(16) Uani 1.00 1 d .
F49 F 0.6902(4) 1.0430(3) 0.6911(2) 0.0618(16) Uani 1.00 1 d .
F50 F 0.8462(3) 1.0671(3) 0.6968(2) 0.0628(15) Uani 1.00 1 d .
F51 F 0.7594(3) 1.1169(2) 0.6544(2) 0.0539(13) Uani 1.00 1 d .
F52 F 0.5720(3) 1.0037(2) 0.5637(2) 0.0495(13) Uani 1.00 1 d .
F53 F 0.5999(3) 0.9236(2) 0.4747(2) 0.0569(14) Uani 1.00 1 d .
F54 F 0.6709(3) 1.0375(2) 0.5097(2) 0.0532(14) Uani 1.00 1 d .
F55 F 0.5220(4) 0.7804(2) 0.6936(2) 0.0602(15) Uani 1.00 1 d .
F56 F 0.3994(3) 0.6952(2) 0.6048(2) 0.0473(12) Uani 1.00 1 d .
F57 F 0.5472(3) 0.6874(2) 0.6140(3) 0.0576(15) Uani 1.00 1 d .
F58 F 0.4671(3) 0.6574(2) 0.4796(2) 0.0562(14) Uani 1.00 1 d .
F59 F 0.4970(4) 0.7497(3) 0.4616(2) 0.0627(17) Uani 1.00 1 d .
F60 F 0.3638(3) 0.7170(2) 0.4897(2) 0.0529(13) Uani 1.00 1 d .
F61 F 0.5470(3) 0.8984(2) 0.6700(2) 0.0494(12) Uani 1.00 1 d .
F62 F 0.3933(3) 0.8287(2) 0.6236(2) 0.0421(11) Uani 1.00 1 d .
F63 F 0.4731(3) 0.8692(2) 0.5647(2) 0.0458(13) Uani 1.00 1 d .
F64 F 0.9419(4) 0.7455(4) 0.5707(3) 0.083(2) Uani 1.00 1 d .
F65 F 0.9862(3) 0.8356(3) 0.5499(2) 0.0706(15) Uani 1.00 1 d .
F66 F 0.9556(3) 0.7273(3) 0.4679(2) 0.0559(15) Uani 1.00 1 d .
F67 F 0.7802(3) 0.6318(2) 0.4511(2) 0.0552(14) Uani 1.00 1 d .
F68 F 0.7420(3) 0.6862(2) 0.5476(2) 0.0561(15) Uani 1.00 1 d .
F69 F 0.6538(3) 0.6700(2) 0.4516(2) 0.0558(13) Uani 1.00 1 d .
F70 F 0.7084(4) 0.7847(3) 0.4256(3) 0.0757(19) Uani 1.00 1 d .
F71 F 0.8677(4) 0.8213(2) 0.4347(3) 0.0623(16) Uani 1.00 1 d .
F72 F 0.7844(4) 0.7060(3) 0.3743(2) 0.0674(16) Uani 1.00 1 d .
O1 O 0.8916(3) 0.3604(2) 0.6040(2) 0.0327(12) Uani 1.00 1 d .
O2 O 0.8335(3) 0.4531(2) 0.5761(2) 0.0333(12) Uani 1.00 1 d .
O3 O 0.7351(3) 0.5347(2) 0.6410(2) 0.0391(14) Uani 1.00 1 d .
O4 O 0.6342(3) 0.4752(2) 0.7020(2) 0.0364(13) Uani 1.00 1 d .
O5 O 0.6814(3) 0.3913(2) 0.7477(2) 0.0372(13) Uani 1.00 1 d .
O6 O 0.7734(3) 0.3146(2) 0.6668(2) 0.0341(13) Uani 1.00 1 d .
O7 O 0.8079(3) 0.9589(2) 0.0413(2) 0.0312(12) Uani 1.00 1 d .
O8 O 0.8078(4) 0.8473(2) 0.0612(2) 0.0372(13) Uani 1.00 1 d .
O9 O 0.7640(4) 0.8001(2) 0.1482(2) 0.0457(16) Uani 1.00 1 d .
O10 O 0.7224(3) 0.9051(2) 0.2434(2) 0.0389(13) Uani 1.00 1 d .
O11 O 0.6610(3) 1.0077(2) 0.2386(2) 0.0355(12) Uani 1.00 1 d .
O12 O 0.7155(3) 1.0183(2) 0.1342(2) 0.0351(13) Uani 1.00 1 d .
O13 O 0.2865(4) 0.7136(3) 0.9916(2) 0.0508(15) Uani 1.00 1 d .
O14 O 0.2914(3) 0.5665(2) 0.9110(2) 0.0392(13) Uani 1.00 1 d .
O15 O 0.1205(3) 0.6021(2) 0.8844(2) 0.0427(14) Uani 1.00 1 d .
O16 O 0.3017(4) 0.6616(3) 0.8538(3) 0.0495(17) Uani 1.00 1 d .
O17 O 0.7899(5) 0.9068(3) 0.6923(3) 0.0644(19) Uani 1.00 1 d .
O18 O 0.7014(3) 0.9243(2) 0.5839(3) 0.0450(16) Uani 1.00 1 d .
O19 O 0.6178(3) 0.7950(2) 0.5873(3) 0.0431(15) Uani 1.00 1 d .
O20 O 0.8006(4) 0.8168(3) 0.5559(3) 0.0602(18) Uani 1.00 1 d .
C1 C 0.9659(5) 0.2991(4) 0.6859(4) 0.041(2) Uani 1.00 1 d .
C2 C 0.8034(5) 0.2052(3) 0.5442(4) 0.0398(19) Uani 1.00 1 d .
C3 C 1.0351(5) 0.4588(3) 0.5804(3) 0.0330(17) Uani 1.00 1 d .
C4 C 0.8560(5) 0.3335(4) 0.4593(3) 0.0363(18) Uani 1.00 1 d .
C5 C 0.9053(5) 0.6053(3) 0.6148(4) 0.0385(19) Uani 1.00 1 d .
C6 C 0.7141(6) 0.4953(4) 0.4950(4) 0.051(2) Uani 1.00 1 d .
C7 C 0.6854(5) 0.6308(3) 0.7585(4) 0.041(2) Uani 1.00 1 d .
C8 C 0.5265(5) 0.5189(4) 0.6150(4) 0.042(2) Uani 1.00 1 d .
C9 C 0.6322(6) 0.5116(4) 0.8446(4) 0.045(2) Uani 1.00 1 d .
C10 C 0.4742(5) 0.3780(4) 0.7156(4) 0.046(2) Uani 1.00 1 d .
C11 C 0.8064(6) 0.3346(4) 0.8080(4) 0.045(2) Uani 1.00 1 d .
C12 C 0.6063(5) 0.2349(4) 0.6929(4) 0.043(2) Uani 1.00 1 d .
C13 C 0.8345(5) 1.1109(3) 0.0896(4) 0.0370(19) Uani 1.00 1 d .
C14 C 0.6357(5) 0.9874(4) -0.0076(4) 0.044(2) Uani 1.00 1 d .
C15 C 0.9448(5) 0.8874(4) -0.0109(4) 0.042(2) Uani 1.00 1 d .
C16 C 0.7173(6) 0.8154(4) -0.0792(3) 0.046(2) Uani 1.00 1 d .
C17 C 0.9396(7) 0.7813(5) 0.1040(5) 0.056(2) Uani 1.00 1 d .
C18 C 0.7267(7) 0.6935(4) 0.0056(5) 0.058(2) Uani 1.00 1 d .
C19 C 0.8864(6) 0.8659(5) 0.2905(5) 0.059(2) Uani 1.00 1 d .
C20 C 0.6686(7) 0.7663(5) 0.2415(5) 0.055(2) Uani 1.00 1 d .
C21 C 0.7893(7) 1.0430(5) 0.3700(4) 0.060(2) Uani 1.00 1 d .
C22 C 0.5717(6) 0.9400(4) 0.3124(4) 0.047(2) Uani 1.00 1 d .
C23 C 0.7927(6) 1.1470(3) 0.2710(4) 0.0409(19) Uani 1.00 1 d .
C24 C 0.5719(5) 1.0855(4) 0.1820(3) 0.0391(19) Uani 1.00 1 d .
C25 C 0.3570(5) 0.7742(4) 1.0424(3) 0.0389(18) Uani 1.00 1 d .
C26 C 0.4120(8) 0.8234(5) 1.0128(5) 0.064(2) Uani 1.00 1 d .
C27 C 0.3050(8) 0.8212(6) 1.0941(5) 0.069(3) Uani 1.00 1 d .
C28 C 0.4350(6) 0.7545(5) 1.0828(4) 0.055(2) Uani 1.00 1 d .
C29 C 0.2774(5) 0.5066(4) 0.9193(4) 0.038(2) Uani 1.00 1 d .
C30 C 0.2505(19) 0.5239(10) 0.9926(10) 0.159(10) Uani 1.00 1 d .
C31 C 0.3788(7) 0.4934(6) 0.9297(7) 0.071(3) Uani 1.00 1 d .
C32 C 0.1926(10) 0.4410(6) 0.8662(7) 0.085(4) Uani 1.00 1 d .
C33 C 0.0322(4) 0.6124(3) 0.8786(3) 0.0287(16) Uani 1.00 1 d .
C34 C 0.0346(6) 0.6896(4) 0.8881(4) 0.044(2) Uani 1.00 1 d .
C35 C -0.0156(6) 0.5994(4) 0.9348(4) 0.042(2) Uani 1.00 1 d .
C36 C -0.0356(6) 0.5535(4) 0.8034(4) 0.043(2) Uani 1.00 1 d .
C37 C 0.3241(4) 0.6470(3) 0.7917(3) 0.0295(16) Uani 1.00 1 d .
C38 C 0.4361(6) 0.6839(4) 0.8068(5) 0.050(2) Uani 1.00 1 d .
C39 C 0.2926(7) 0.5618(5) 0.7432(5) 0.057(2) Uani 1.00 1 d .
C40 C 0.2631(5) 0.6803(4) 0.7551(3) 0.0375(19) Uani 1.00 1 d .
C41 C 0.8449(6) 0.9099(4) 0.7515(4) 0.049(2) Uani 1.00 1 d .
C42 C 0.9554(7) 0.9577(5) 0.7708(5) 0.060(2) Uani 1.00 1 d .
C43 C 0.7955(8) 0.9469(7) 0.8091(6) 0.077(4) Uani 1.00 1 d .
C44 C 0.8421(11) 0.8348(5) 0.7444(5) 0.082(3) Uani 1.00 1 d .
C45 C 0.7325(5) 0.9890(3) 0.5824(4) 0.0357(19) Uani 1.00 1 d .
C46 C 0.8245(6) 0.9944(4) 0.5530(4) 0.045(2) Uani 1.00 1 d .
C47 C 0.7570(6) 1.0555(4) 0.6578(4) 0.044(2) Uani 1.00 1 d .
C48 C 0.6430(6) 0.9885(4) 0.5319(4) 0.045(2) Uani 1.00 1 d .
C49 C 0.5208(5) 0.7763(3) 0.5818(3) 0.0322(17) Uani 1.00 1 d .
C50 C 0.4960(5) 0.7336(4) 0.6247(4) 0.0395(19) Uani 1.00 1 d .
C51 C 0.4612(6) 0.7255(4) 0.5024(4) 0.047(2) Uani 1.00 1 d .
C52 C 0.4826(4) 0.8450(3) 0.6110(3) 0.0332(17) Uani 1.00 1 d .
C53 C 0.8156(5) 0.7627(3) 0.5008(3) 0.0344(17) Uani 1.00 1 d .
C54 C 0.9266(6) 0.7683(5) 0.5227(4) 0.049(2) Uani 1.00 1 d .
C55 C 0.7474(5) 0.6864(3) 0.4873(4) 0.0372(19) Uani 1.00 1 d .
C56 C 0.7939(5) 0.7679(4) 0.4320(4) 0.047(2) Uani 1.00 1 d .
H1 H 1.0021 0.2694 0.6596 0.050 Uiso 1.00 1 c R
H2 H 0.9434 0.2812 0.7165 0.050 Uiso 1.00 1 c R
H3 H 1.0102 0.3484 0.7140 0.050 Uiso 1.00 1 c R
H4 H 0.7329 0.1945 0.5295 0.050 Uiso 1.00 1 c R
H5 H 0.8166 0.1680 0.5536 0.050 Uiso 1.00 1 c R
H6 H 0.8316 0.2064 0.5073 0.050 Uiso 1.00 1 c R
H7 H 1.0437 0.5069 0.6165 0.042 Uiso 1.00 1 c R
H8 H 1.0511 0.4612 0.5403 0.042 Uiso 1.00 1 c R
H9 H 1.0781 0.4386 0.5979 0.042 Uiso 1.00 1 c R
H10 H 0.9082 0.3170 0.4421 0.046 Uiso 1.00 1 c R
H11 H 0.8312 0.3556 0.4337 0.046 Uiso 1.00 1 c R
H12 H 0.8028 0.2922 0.4522 0.046 Uiso 1.00 1 c R
H13 H 0.9216 0.6316 0.6652 0.048 Uiso 1.00 1 c R
H14 H 0.8901 0.6353 0.5957 0.048 Uiso 1.00 1 c R
H15 H 0.9609 0.5914 0.6009 0.048 Uiso 1.00 1 c R
H16 H 0.7527 0.5072 0.4669 0.061 Uiso 1.00 1 c R
H17 H 0.6664 0.5206 0.5017 0.061 Uiso 1.00 1 c R
H18 H 0.6795 0.4437 0.4713 0.061 Uiso 1.00 1 c R
H19 H 0.7172 0.6277 0.7985 0.051 Uiso 1.00 1 c R
H20 H 0.6294 0.6464 0.7675 0.051 Uiso 1.00 1 c R
H21 H 0.7319 0.6654 0.7516 0.051 Uiso 1.00 1 c R
H22 H 0.5215 0.5628 0.6160 0.053 Uiso 1.00 1 c R
H23 H 0.4713 0.4975 0.6279 0.053 Uiso 1.00 1 c R
H24 H 0.5261 0.4852 0.5689 0.053 Uiso 1.00 1 c R
H25 H 0.6992 0.5223 0.8697 0.055 Uiso 1.00 1 c R
H26 H 0.5870 0.4962 0.8674 0.055 Uiso 1.00 1 c R
H27 H 0.6251 0.5547 0.8441 0.055 Uiso 1.00 1 c R
H28 H 0.4316 0.4050 0.7340 0.056 Uiso 1.00 1 c R
H29 H 0.4662 0.3391 0.7274 0.056 Uiso 1.00 1 c R
H30 H 0.4564 0.3572 0.6650 0.056 Uiso 1.00 1 c R
H31 H 0.8729 0.3562 0.8080 0.054 Uiso 1.00 1 c R
H32 H 0.8007 0.2894 0.8081 0.054 Uiso 1.00 1 c R
H33 H 0.7929 0.3672 0.8496 0.054 Uiso 1.00 1 c R
H34 H 0.5896 0.2269 0.7304 0.052 Uiso 1.00 1 c R
H35 H 0.6209 0.1933 0.6606 0.052 Uiso 1.00 1 c R
H36 H 0.5506 0.2403 0.6680 0.052 Uiso 1.00 1 c R
H37 H 0.8672 1.1358 0.1392 0.047 Uiso 1.00 1 c R
H38 H 0.7975 1.1382 0.0790 0.047 Uiso 1.00 1 c R
H39 H 0.8838 1.1060 0.0640 0.047 Uiso 1.00 1 c R
H40 H 0.6515 1.0053 -0.0394 0.056 Uiso 1.00 1 c R
H41 H 0.5860 1.0049 0.0119 0.056 Uiso 1.00 1 c R
H42 H 0.6113 0.9349 -0.0328 0.056 Uiso 1.00 1 c R
H43 H 0.9432 0.8847 -0.0559 0.052 Uiso 1.00 1 c R
H44 H 0.9661 0.8487 -0.0093 0.052 Uiso 1.00 1 c R
H45 H 0.9913 0.9333 0.0253 0.052 Uiso 1.00 1 c R
H46 H 0.6627 0.7905 -0.0690 0.058 Uiso 1.00 1 c R
H47 H 0.7406 0.7811 -0.1127 0.058 Uiso 1.00 1 c R
H48 H 0.6953 0.8437 -0.0992 0.058 Uiso 1.00 1 c R
H49 H 0.9555 0.7518 0.0626 0.068 Uiso 1.00 1 c R
H50 H 0.9455 0.7624 0.1365 0.068 Uiso 1.00 1 c R
H51 H 0.9840 0.8304 0.1259 0.068 Uiso 1.00 1 c R
H52 H 0.6603 0.6840 0.0111 0.070 Uiso 1.00 1 c R
H53 H 0.7494 0.6540 0.0013 0.070 Uiso 1.00 1 c R
H54 H 0.7231 0.6963 -0.0381 0.070 Uiso 1.00 1 c R
H55 H 0.8973 0.8272 0.2979 0.073 Uiso 1.00 1 c R
H56 H 0.8933 0.9067 0.3345 0.073 Uiso 1.00 1 c R
H57 H 0.9357 0.8807 0.2691 0.073 Uiso 1.00 1 c R
H58 H 0.6043 0.7720 0.2335 0.067 Uiso 1.00 1 c R
H59 H 0.6882 0.7721 0.2877 0.067 Uiso 1.00 1 c R
H60 H 0.6638 0.7178 0.2073 0.067 Uiso 1.00 1 c R
H61 H 0.7863 1.0318 0.4081 0.071 Uiso 1.00 1 c R
H62 H 0.7852 1.0902 0.3835 0.071 Uiso 1.00 1 c R
H63 H 0.8518 1.0411 0.3593 0.071 Uiso 1.00 1 c R
H64 H 0.5146 0.9295 0.2766 0.058 Uiso 1.00 1 c R
H65 H 0.5699 0.9759 0.3571 0.058 Uiso 1.00 1 c R
H66 H 0.5705 0.8960 0.3147 0.058 Uiso 1.00 1 c R
H67 H 0.7697 1.1831 0.3029 0.052 Uiso 1.00 1 c R
H68 H 0.8279 1.1673 0.2456 0.052 Uiso 1.00 1 c R
H69 H 0.8369 1.1341 0.2965 0.052 Uiso 1.00 1 c R
H70 H 0.5366 1.0513 0.1336 0.049 Uiso 1.00 1 c R
H71 H 0.5894 1.1340 0.1881 0.049 Uiso 1.00 1 c R
H72 H 0.5289 1.0813 0.2111 0.049 Uiso 1.00 1 c R

loop_
_atom_site_aniso_label
_atom_site_aniso_U_11
_atom_site_aniso_U_22
_atom_site_aniso_U_33
_atom_site_aniso_U_12
_atom_site_aniso_U_13
_atom_site_aniso_U_23
Ag1 0.0399(2) 0.0343(2) 0.0400(2) 0.0227(2) 0.0244(2) 0.0247(2)
Ag2 0.0419(7) 0.0260(7) 0.0277(8) 0.0141(5) 0.0133(5) 0.0139(6)
Ag3 0.177(3) 0.075(2) 0.062(2) 0.096(2) 0.087(2) 0.0560(19)
Si1 0.0300(9) 0.0267(8) 0.0285(8) 0.0121(7) 0.0104(7) 0.0142(7)
Si2 0.0242(8) 0.0246(8) 0.0266(8) 0.0089(6) 0.0101(6) 0.0114(6)
Si3 0.0290(9) 0.0274(8) 0.0298(8) 0.0111(7) 0.0107(7) 0.0174(7)
Si4 0.0285(9) 0.0273(8) 0.0342(9) 0.0146(7) 0.0123(7) 0.0160(7)
Si5 0.0271(8) 0.0275(8) 0.0267(8) 0.0086(7) 0.0107(7) 0.0126(7)
Si6 0.0315(9) 0.0315(9) 0.0338(9) 0.0143(7) 0.0150(7) 0.0208(7)
Si7 0.0310(9) 0.0295(8) 0.0337(9) 0.0139(7) 0.0138(7) 0.0188(7)
Si8 0.0296(9) 0.0240(8) 0.0250(8) 0.0073(7) 0.0087(7) 0.0081(6)
Si9 0.0508(12) 0.0271(9) 0.0428(11) 0.0183(8) 0.0204(9) 0.0176(8)
Si10 0.0395(11) 0.0411(10) 0.0401(10) 0.0139(8) 0.0141(8) 0.0276(9)
Si11 0.0349(10) 0.0314(9) 0.0232(8) 0.0061(7) 0.0094(7) 0.0123(7)
Si12 0.0359(10) 0.0252(8) 0.0301(9) 0.0118(7) 0.0131(7) 0.0114(7)
Al1 0.0212(8) 0.0253(8) 0.0244(8) 0.0076(7) 0.0053(7) 0.0127(7)
Al3 0.0244(9) 0.0233(8) 0.0231(8) 0.0081(7) 0.0053(7) 0.0118(7)
F1 0.093(4) 0.053(3) 0.072(3) -0.009(3) 0.000(3) 0.022(3)
F2 0.070(3) 0.079(3) 0.077(3) 0.015(3) 0.037(3) 0.040(3)
F3 0.092(4) 0.067(3) 0.081(4) 0.025(3) 0.016(3) 0.053(3)
F4 0.080(4) 0.077(4) 0.051(3) 0.021(3) 0.003(2) -0.001(2)
F5 0.060(3) 0.084(4) 0.070(3) 0.039(3) 0.003(2) 0.004(3)
F6 0.069(3) 0.094(4) 0.067(3) 0.016(3) 0.036(3) 0.014(3)
F7 0.038(2) 0.079(3) 0.056(3) 0.009(2) -0.011(2) 0.012(2)
F8 0.079(4) 0.110(5) 0.075(3) 0.021(3) 0.018(3) 0.068(3)
F9 0.065(3) 0.058(3) 0.067(3) 0.026(2) -0.003(2) 0.024(2)
F10 0.173(9) 0.122(6) 0.128(7) -0.060(6) -0.086(6) 0.099(6)
F11 0.077(3) 0.087(4) 0.103(4) 0.031(3) 0.047(3) 0.071(3)
F12 0.107(5) 0.095(4) 0.077(4) 0.044(3) 0.065(3) 0.048(3)
F13 0.064(3) 0.097(4) 0.170(7) 0.051(3) 0.039(4) 0.096(5)
F14 0.162(8) 0.106(5) 0.164(8) 0.086(5) 0.116(7) 0.074(5)
F15 0.040(3) 0.103(5) 0.174(7) 0.027(3) 0.033(3) 0.094(5)
F16 0.030(2) 0.109(5) 0.191(8) 0.012(3) 0.008(3) 0.103(5)
F17 0.088(4) 0.043(2) 0.124(5) 0.023(2) 0.026(3) 0.041(3)
F18 0.149(7) 0.069(4) 0.052(3) -0.012(4) 0.006(4) 0.013(3)
F19 0.056(3) 0.035(2) 0.063(3) 0.011(2) 0.009(2) 0.003(2)
F20 0.061(3) 0.049(2) 0.074(3) 0.028(2) 0.003(2) 0.028(2)
F21 0.079(3) 0.055(3) 0.101(4) 0.032(2) 0.053(3) 0.050(3)
F22 0.053(3) 0.068(3) 0.072(3) 0.027(2) 0.036(2) 0.033(2)
F23 0.090(4) 0.083(3) 0.038(2) 0.033(3) 0.022(2) 0.022(2)
F24 0.083(3) 0.057(3) 0.085(3) 0.028(2) 0.050(3) 0.046(2)
F25 0.089(4) 0.073(3) 0.039(2) 0.024(3) 0.015(2) 0.029(2)
F26 0.052(2) 0.030(2) 0.051(2) 0.0123(19) 0.008(2) 0.0078(19)
F27 0.037(2) 0.052(2) 0.069(3) 0.010(2) -0.011(2) 0.011(2)
F28 0.048(2) 0.059(3) 0.077(3) -0.002(2) 0.007(2) 0.039(2)
F29 0.036(2) 0.062(3) 0.074(3) 0.011(2) -0.008(2) 0.041(2)
F30 0.055(3) 0.089(3) 0.063(3) 0.032(2) 0.031(2) 0.040(3)
F31 0.078(3) 0.062(3) 0.058(3) 0.044(2) 0.014(2) 0.024(2)
F32 0.061(3) 0.049(2) 0.056(2) 0.007(2) 0.015(2) 0.022(2)
F33 0.071(3) 0.057(3) 0.037(2) 0.026(2) 0.005(2) 0.003(2)
F34 0.044(2) 0.055(2) 0.058(2) 0.014(2) -0.007(2) 0.022(2)
F35 0.069(3) 0.048(2) 0.057(2) 0.033(2) 0.012(2) 0.025(2)
F36 0.075(3) 0.146(5) 0.086(4) 0.063(3) 0.050(3) 0.098(4)
F37 0.041(2) 0.084(3) 0.074(3) 0.005(2) -0.010(2) 0.039(3)
F38 0.104(6) 0.152(7) 0.102(5) 0.004(5) 0.047(5) 0.056(5)
F39 0.085(4) 0.069(4) 0.144(7) -0.002(3) -0.019(4) 0.059(4)
F40 0.096(4) 0.069(3) 0.050(3) 0.021(3) 0.017(3) 0.014(2)
F41 0.063(4) 0.193(9) 0.138(7) 0.019(5) 0.023(4) 0.110(7)
F42 0.257(13) 0.187(10) 0.171(9) 0.176(10) 0.099(9) 0.116(8)
F43 0.083(4) 0.069(3) 0.067(3) 0.029(3) 0.009(2) 0.045(3)
F44 0.210(10) 0.078(4) 0.140(7) 0.060(6) 0.115(7) 0.045(5)
F45 0.169(8) 0.049(3) 0.081(4) -0.018(4) -0.033(5) 0.028(3)
F46 0.038(2) 0.053(2) 0.100(4) 0.024(2) 0.026(2) 0.048(2)
F47 0.049(2) 0.044(2) 0.083(3) 0.014(2) 0.029(2) 0.040(2)
F48 0.071(3) 0.051(2) 0.070(3) 0.024(2) 0.044(2) 0.026(2)
F49 0.062(3) 0.083(3) 0.048(2) 0.027(2) 0.025(2) 0.032(2)
F50 0.049(2) 0.067(3) 0.061(3) 0.010(2) -0.009(2) 0.032(2)
F51 0.061(3) 0.036(2) 0.056(2) 0.019(2) 0.012(2) 0.014(2)
F52 0.042(2) 0.053(2) 0.069(3) 0.021(2) 0.016(2) 0.038(2)
F53 0.056(3) 0.041(2) 0.054(2) 0.000(2) 0.002(2) 0.018(2)
F54 0.057(2) 0.053(2) 0.059(2) 0.010(2) 0.005(2) 0.042(2)
F55 0.074(3) 0.061(3) 0.040(2) 0.017(2) 0.007(2) 0.025(2)
F56 0.044(2) 0.041(2) 0.059(2) 0.0075(19) 0.021(2) 0.028(2)
F57 0.057(3) 0.050(2) 0.090(3) 0.026(2) 0.026(2) 0.049(2)
F58 0.061(3) 0.042(2) 0.054(2) 0.019(2) 0.026(2) 0.009(2)
F59 0.086(3) 0.077(3) 0.051(2) 0.041(3) 0.040(2) 0.040(2)
F60 0.040(2) 0.060(2) 0.040(2) 0.015(2) -0.0000(19) 0.011(2)
F61 0.041(2) 0.032(2) 0.055(2) 0.0080(18) 0.008(2) 0.007(2)
F62 0.032(2) 0.040(2) 0.051(2) 0.0130(17) 0.0201(19) 0.0165(19)
F63 0.045(2) 0.047(2) 0.063(2) 0.024(2) 0.020(2) 0.036(2)
F64 0.054(3) 0.139(5) 0.072(3) 0.025(3) 0.008(2) 0.069(4)
F65 0.040(2) 0.070(3) 0.060(3) -0.012(2) 0.009(2) 0.011(2)
F66 0.040(2) 0.078(3) 0.075(3) 0.034(2) 0.033(2) 0.046(2)
F67 0.067(3) 0.036(2) 0.080(3) 0.030(2) 0.047(2) 0.030(2)
F68 0.060(3) 0.058(2) 0.064(3) 0.020(2) 0.035(2) 0.034(2)
F69 0.032(2) 0.046(2) 0.073(3) 0.0006(19) 0.003(2) 0.025(2)
F70 0.050(3) 0.078(3) 0.116(5) 0.022(2) 0.000(3) 0.067(3)
F71 0.061(3) 0.057(2) 0.084(3) 0.011(2) 0.024(2) 0.050(2)
F72 0.077(3) 0.065(3) 0.041(2) -0.000(2) 0.007(2) 0.023(2)
O1 0.041(2) 0.026(2) 0.033(2) 0.0121(19) 0.014(2) 0.0145(19)
O2 0.034(2) 0.034(2) 0.039(2) 0.016(2) 0.015(2) 0.019(2)
O3 0.044(2) 0.046(2) 0.045(2) 0.023(2) 0.026(2) 0.029(2)
O4 0.042(2) 0.034(2) 0.038(2) 0.014(2) 0.016(2) 0.019(2)
O5 0.035(2) 0.033(2) 0.051(2) 0.014(2) 0.017(2) 0.024(2)
O6 0.035(2) 0.044(2) 0.035(2) 0.019(2) 0.017(2) 0.024(2)
O7 0.035(2) 0.035(2) 0.031(2) 0.016(2) 0.0120(19) 0.019(2)
O8 0.053(3) 0.028(2) 0.034(2) 0.013(2) 0.017(2) 0.016(2)
O9 0.062(3) 0.046(2) 0.051(3) 0.030(2) 0.030(2) 0.031(2)
O10 0.046(2) 0.042(2) 0.035(2) 0.015(2) 0.013(2) 0.023(2)
O11 0.044(2) 0.032(2) 0.033(2) 0.013(2) 0.015(2) 0.017(2)
O12 0.048(2) 0.031(2) 0.036(2) 0.017(2) 0.021(2) 0.020(2)
O13 0.052(3) 0.041(2) 0.041(3) 0.012(2) -0.007(2) 0.012(2)
O14 0.044(2) 0.037(2) 0.041(2) 0.016(2) 0.006(2) 0.023(2)
O15 0.030(2) 0.046(2) 0.049(3) 0.012(2) 0.008(2) 0.021(2)
O16 0.051(3) 0.070(3) 0.057(3) 0.032(2) 0.030(2) 0.046(3)
O17 0.072(4) 0.063(3) 0.040(3) 0.003(3) -0.010(3) 0.028(3)
O18 0.041(2) 0.040(2) 0.079(3) 0.017(2) 0.024(2) 0.045(2)
O19 0.028(2) 0.039(2) 0.076(3) 0.015(2) 0.018(2) 0.036(2)
O20 0.056(3) 0.037(2) 0.078(4) 0.014(2) 0.046(3) 0.013(2)
C1 0.037(4) 0.053(4) 0.043(4) 0.024(3) 0.015(3) 0.027(3)
C2 0.040(4) 0.025(3) 0.049(4) 0.010(2) 0.010(3) 0.015(3)
C3 0.034(3) 0.028(3) 0.034(3) 0.009(2) 0.012(2) 0.011(2)
C4 0.027(3) 0.043(3) 0.032(3) 0.010(2) 0.012(2) 0.013(3)
C5 0.034(3) 0.035(3) 0.046(4) 0.006(2) 0.009(3) 0.022(3)
C6 0.063(5) 0.040(4) 0.045(4) 0.010(3) -0.000(3) 0.025(3)
C7 0.040(4) 0.030(3) 0.050(4) 0.014(3) 0.011(3) 0.016(3)
C8 0.038(4) 0.038(3) 0.051(4) 0.021(3) 0.010(3) 0.019(3)
C9 0.046(4) 0.047(4) 0.034(3) 0.012(3) 0.020(3) 0.011(3)
C10 0.029(3) 0.048(4) 0.059(4) 0.007(3) 0.018(3) 0.025(3)
C11 0.051(4) 0.059(4) 0.041(4) 0.025(3) 0.018(3) 0.032(3)
C12 0.041(4) 0.036(3) 0.056(4) 0.016(3) 0.014(3) 0.025(3)
C13 0.034(3) 0.032(3) 0.054(4) 0.013(2) 0.019(3) 0.024(3)
C14 0.039(4) 0.055(4) 0.050(4) 0.022(3) 0.011(3) 0.032(3)
C15 0.035(3) 0.047(4) 0.047(4) 0.018(3) 0.018(3) 0.020(3)
C16 0.044(4) 0.052(4) 0.030(3) 0.010(3) 0.011(3) 0.012(3)
C17 0.064(5) 0.056(5) 0.062(5) 0.032(4) 0.026(4) 0.032(4)
C18 0.077(6) 0.030(3) 0.063(5) 0.014(4) 0.025(4) 0.019(3)
C19 0.047(5) 0.083(6) 0.067(5) 0.028(4) 0.015(4) 0.049(5)
C20 0.062(5) 0.058(5) 0.074(6) 0.022(4) 0.025(4) 0.053(4)
C21 0.059(5) 0.055(5) 0.031(4) -0.013(4) -0.004(3) 0.011(3)
C22 0.053(4) 0.049(4) 0.036(3) 0.011(3) 0.020(3) 0.020(3)
C23 0.045(4) 0.031(3) 0.040(4) 0.010(3) 0.010(3) 0.014(3)
C24 0.042(4) 0.036(3) 0.037(3) 0.017(3) 0.009(3) 0.014(3)
C25 0.033(3) 0.041(3) 0.029(3) 0.003(3) 0.004(2) 0.011(3)
C26 0.065(6) 0.051(5) 0.053(5) -0.001(4) -0.003(4) 0.021(4)
C27 0.063(6) 0.081(7) 0.042(4) 0.025(5) 0.014(4) 0.010(4)
C28 0.049(5) 0.059(5) 0.045(4) 0.006(4) 0.001(3) 0.024(4)
C29 0.040(4) 0.038(3) 0.055(4) 0.023(3) 0.021(3) 0.030(3)
C30 0.33(2) 0.175(16) 0.178(16) 0.22(2) 0.18(2) 0.161(15)
C31 0.042(5) 0.080(6) 0.119(9) 0.017(4) 0.015(5) 0.076(7)
C32 0.101(9) 0.062(6) 0.086(8) 0.024(6) 0.007(7) 0.038(6)
C33 0.022(3) 0.031(3) 0.033(3) 0.010(2) 0.009(2) 0.014(2)
C34 0.045(4) 0.035(3) 0.057(4) 0.015(3) 0.018(3) 0.025(3)
C35 0.043(4) 0.044(4) 0.044(4) 0.020(3) 0.023(3) 0.021(3)
C36 0.044(4) 0.048(4) 0.035(3) 0.018(3) 0.005(3) 0.019(3)
C37 0.030(3) 0.037(3) 0.028(3) 0.017(2) 0.012(2) 0.017(2)
C38 0.040(4) 0.056(5) 0.070(5) 0.017(3) 0.015(4) 0.044(4)
C39 0.073(6) 0.058(5) 0.057(5) 0.035(4) 0.028(4) 0.032(4)
C40 0.036(3) 0.047(4) 0.039(3) 0.019(3) 0.015(3) 0.026(3)
C41 0.047(4) 0.048(4) 0.034(3) -0.006(3) -0.013(3) 0.023(3)
C42 0.051(5) 0.061(5) 0.059(5) 0.011(4) 0.007(4) 0.028(4)
C43 0.062(6) 0.121(9) 0.093(8) 0.049(6) 0.032(6) 0.079(8)
C44 0.134(11) 0.041(5) 0.048(5) 0.010(6) 0.003(6) 0.018(4)
C45 0.036(3) 0.030(3) 0.052(4) 0.015(2) 0.015(3) 0.026(3)
C46 0.046(4) 0.038(4) 0.067(5) 0.017(3) 0.026(4) 0.034(4)
C47 0.052(4) 0.039(3) 0.046(4) 0.018(3) 0.009(3) 0.023(3)
C48 0.050(4) 0.032(3) 0.054(4) 0.010(3) 0.015(3) 0.024(3)
C49 0.026(3) 0.032(3) 0.035(3) 0.007(2) 0.006(2) 0.015(2)
C50 0.035(3) 0.037(3) 0.046(4) 0.010(3) 0.010(3) 0.020(3)
C51 0.057(5) 0.043(4) 0.045(4) 0.020(3) 0.025(3) 0.019(3)
C52 0.024(3) 0.028(3) 0.042(3) 0.006(2) 0.011(2) 0.012(2)
C53 0.034(3) 0.033(3) 0.036(3) 0.013(2) 0.014(2) 0.014(2)
C54 0.035(4) 0.060(5) 0.047(4) 0.010(3) 0.014(3) 0.024(4)
C55 0.044(4) 0.027(3) 0.042(3) 0.013(3) 0.019(3) 0.014(2)
C56 0.035(4) 0.044(4) 0.062(5) 0.010(3) 0.007(3) 0.028(4)

loop_
_atom_type_symbol
_atom_type_description
_atom_type_scat_dispersion_real
_atom_type_scat_dispersion_imag
_atom_type_scat_source
C C 0.003 0.002
;
International Tables for Crystallography
(1992, Vol. C, Tables 4.2.6.8 and 6.1.1.4)
;
H H 0.000 0.000
;
International Tables for Crystallography
(1992, Vol. C, Table 6.1.1.4)
;
O O 0.011 0.006
;
International Tables for Crystallography
(1992, Vol. C, Tables 4.2.6.8 and 6.1.1.4)
;
F F 0.017 0.010
;
International Tables for Crystallography
(1992, Vol. C, Tables 4.2.6.8 and 6.1.1.4)
;
Al Al 0.064 0.051
;
International Tables for Crystallography
(1992, Vol. C, Tables 4.2.6.8 and 6.1.1.4)
;
Si Si 0.082 0.070
;
International Tables for Crystallography
(1992, Vol. C, Tables 4.2.6.8 and 6.1.1.4)
;
Ag Ag -0.897 1.101
;
International Tables for Crystallography
(1992, Vol. C, Tables 4.2.6.8 and 6.1.1.4)
;

loop_
_geom_angle_atom_site_label_1
_geom_angle_atom_site_label_2
_geom_angle_atom_site_label_3
_geom_angle
_geom_angle_publ_flag
O(2) Ag(1) O(4) 119.5(2) yes
O(2) Ag(1) O(6) 119.81(18) yes
O(4) Ag(1) O(6) 119.9(2) yes
O(8) Ag(2) O(10) 114.0(2) yes
O(8) Ag(2) O(12) 111.7(2) yes
O(10) Ag(2) O(12) 116.0(2) yes
O(8) Ag(3) O(10) 120.3(3) yes
O(8) Ag(3) O(12) 116.1(3) yes
O(10) Ag(3) O(12) 118.7(2) yes
O(1) Si(1) O(6) 103.7(3) yes
O(1) Si(1) C(1) 110.5(3) yes
O(1) Si(1) C(2) 110.2(3) yes
O(6) Si(1) C(1) 109.2(3) yes
O(6) Si(1) C(2) 109.6(3) yes
C(1) Si(1) C(2) 113.2(3) yes
O(1) Si(2) O(2) 103.3(3) yes
O(1) Si(2) C(3) 109.7(3) yes
O(1) Si(2) C(4) 111.8(3) yes
O(2) Si(2) C(3) 109.0(2) yes
O(2) Si(2) C(4) 109.2(3) yes
C(3) Si(2) C(4) 113.4(3) yes
O(2) Si(3) O(3) 103.1(3) yes
O(2) Si(3) C(5) 110.1(3) yes
O(2) Si(3) C(6) 109.0(3) yes
O(3) Si(3) C(5) 108.6(3) yes
O(3) Si(3) C(6) 111.2(3) yes
C(5) Si(3) C(6) 114.3(4) yes
O(3) Si(4) O(4) 102.6(3) yes
O(3) Si(4) C(7) 107.7(3) yes
O(3) Si(4) C(8) 110.8(3) yes
O(4) Si(4) C(7) 110.0(3) yes
O(4) Si(4) C(8) 110.0(3) yes
C(7) Si(4) C(8) 115.0(3) yes
O(4) Si(5) O(5) 102.3(3) yes
O(4) Si(5) C(9) 109.6(3) yes
O(4) Si(5) C(10) 109.5(4) yes
O(5) Si(5) C(9) 110.4(3) yes
O(5) Si(5) C(10) 111.1(3) yes
C(9) Si(5) C(10) 113.4(4) yes
O(5) Si(6) O(6) 103.3(3) yes
O(5) Si(6) C(11) 109.2(3) yes
O(5) Si(6) C(12) 110.4(3) yes
O(6) Si(6) C(11) 110.1(3) yes
O(6) Si(6) C(12) 109.9(3) yes
C(11) Si(6) C(12) 113.5(4) yes
O(7) Si(7) O(12) 104.5(3) yes
O(7) Si(7) C(13) 110.5(3) yes
O(7) Si(7) C(14) 109.7(3) yes
O(12) Si(7) C(13) 109.9(3) yes
O(12) Si(7) C(14) 108.6(3) yes
C(13) Si(7) C(14) 113.2(4) yes
O(7) Si(8) O(8) 104.3(2) yes
O(7) Si(8) C(15) 109.4(3) yes
O(7) Si(8) C(16) 110.7(3) yes
O(8) Si(8) C(15) 110.6(4) yes
O(8) Si(8) C(16) 108.2(3) yes
C(15) Si(8) C(16) 113.3(3) yes
O(8) Si(9) O(9) 103.0(3) yes
O(8) Si(9) C(17) 110.7(4) yes
O(8) Si(9) C(18) 108.1(4) yes
O(9) Si(9) C(17) 111.5(4) yes
O(9) Si(9) C(18) 109.1(4) yes
C(17) Si(9) C(18) 113.8(4) yes
O(9) Si(10) O(10) 103.3(3) yes
O(9) Si(10) C(19) 110.5(4) yes
O(9) Si(10) C(20) 109.4(3) yes
O(10) Si(10) C(19) 110.2(4) yes
O(10) Si(10) C(20) 110.2(4) yes
C(19) Si(10) C(20) 112.8(5) yes
O(10) Si(11) O(11) 103.3(3) yes
O(10) Si(11) C(21) 109.6(4) yes
O(10) Si(11) C(22) 110.2(3) yes
O(11) Si(11) C(21) 109.9(4) yes
O(11) Si(11) C(22) 109.4(4) yes
C(21) Si(11) C(22) 113.8(4) yes
O(11) Si(12) O(12) 103.0(2) yes
O(11) Si(12) C(23) 109.9(3) yes
O(11) Si(12) C(24) 110.4(3) yes
O(12) Si(12) C(23) 110.4(3) yes
O(12) Si(12) C(24) 108.1(3) yes
C(23) Si(12) C(24) 114.4(3) yes
O(13) Al(1) O(14) 112.9(3) yes
O(13) Al(1) O(15) 106.4(2) yes
O(13) Al(1) O(16) 106.7(3) yes
O(14) Al(1) O(15) 107.1(2) yes
O(14) Al(1) O(16) 108.6(3) yes
O(15) Al(1) O(16) 115.3(3) yes
O(17) Al(3) O(18) 105.7(3) yes
O(17) Al(3) O(19) 110.4(3) yes
O(17) Al(3) O(20) 110.8(3) yes
O(18) Al(3) O(19) 107.7(3) yes
O(18) Al(3) O(20) 114.1(3) yes
O(19) Al(3) O(20) 108.0(2) yes
Si(1) O(1) Si(2) 159.4(2) yes
Ag(1) O(2) Si(2) 102.7(3) yes
Ag(1) O(2) Si(3) 102.7(2) yes
Si(2) O(2) Si(3) 153.9(4) yes
Si(3) O(3) Si(4) 161.2(3) yes
Ag(1) O(4) Si(4) 103.2(2) yes
Ag(1) O(4) Si(5) 102.2(3) yes
Si(4) O(4) Si(5) 152.5(3) yes
Si(5) O(5) Si(6) 158.1(3) yes
Ag(1) O(6) Si(1) 102.2(3) yes
Ag(1) O(6) Si(6) 101.5(2) yes
Si(1) O(6) Si(6) 152.4(4) yes
Si(7) O(7) Si(8) 157.1(2) yes
Ag(2) O(8) Si(8) 107.4(3) yes
Ag(2) O(8) Si(9) 103.6(3) yes
Ag(3) O(8) Si(8) 108.3(3) yes
Ag(3) O(8) Si(9) 104.1(3) yes
Si(8) O(8) Si(9) 146.4(3) yes
Si(9) O(9) Si(10) 158.9(3) yes
Ag(2) O(10) Si(10) 104.1(2) yes
Ag(2) O(10) Si(11) 103.5(3) yes
Ag(3) O(10) Si(10) 102.8(2) yes
Ag(3) O(10) Si(11) 104.8(3) yes
Si(10) O(10) Si(11) 152.3(4) yes
Si(11) O(11) Si(12) 154.7(3) yes
Ag(2) O(12) Si(7) 109.2(2) yes
Ag(2) O(12) Si(12) 104.8(3) yes
Ag(3) O(12) Si(7) 108.4(2) yes
Ag(3) O(12) Si(12) 105.3(3) yes
Si(7) O(12) Si(12) 145.9(3) yes
Al(1) O(13) C(25) 149.4(6) yes
Al(1) O(14) C(29) 150.2(5) yes
Al(1) O(15) C(33) 151.3(5) yes
Al(1) O(16) C(37) 152.3(5) yes
Al(3) O(17) C(41) 150.6(6) yes
Al(3) O(18) C(45) 149.5(5) yes
Al(3) O(19) C(49) 150.1(5) yes
Al(3) O(20) C(53) 154.6(4) yes
O(13) C(25) C(26) 112.1(6) yes
O(13) C(25) C(27) 107.8(6) yes
O(13) C(25) C(28) 110.4(7) yes
C(26) C(25) C(27) 106.0(8) yes
C(26) C(25) C(28) 109.8(7) yes
C(27) C(25) C(28) 110.6(7) yes
F(1) C(26) F(2) 106.8(8) yes
F(1) C(26) F(3) 108.7(10) yes
F(1) C(26) C(25) 114.1(8) yes
F(2) C(26) F(3) 107.4(8) yes
F(2) C(26) C(25) 107.7(9) yes
F(3) C(26) C(25) 111.9(7) yes
F(4) C(27) F(5) 107.2(9) yes
F(4) C(27) F(6) 106.5(8) yes
F(4) C(27) C(25) 113.3(8) yes
F(5) C(27) F(6) 104.4(9) yes
F(5) C(27) C(25) 112.8(9) yes
F(6) C(27) C(25) 112.0(9) yes
F(7) C(28) F(8) 105.4(7) yes
F(7) C(28) F(9) 108.1(7) yes
F(7) C(28) C(25) 111.2(8) yes
F(8) C(28) F(9) 111.2(9) yes
F(8) C(28) C(25) 109.3(8) yes
F(9) C(28) C(25) 111.5(7) yes
O(14) C(29) C(30) 108.9(10) yes
O(14) C(29) C(31) 108.2(7) yes
O(14) C(29) C(32) 116.2(9) yes
C(30) C(29) C(31) 104.4(12) yes
C(30) C(29) C(32) 103.7(11) yes
C(31) C(29) C(32) 114.6(8) yes
F(10) C(30) F(11) 103.7(17) yes
F(10) C(30) F(12) 103.6(11) yes
F(10) C(30) C(29) 99.1(15) yes
F(11) C(30) F(12) 117(2) yes
F(11) C(30) C(29) 115.9(14) yes
F(12) C(30) C(29) 114.3(19) yes
F(13) C(31) F(14) 98.1(9) yes
F(13) C(31) F(15) 117.1(10) yes
F(13) C(31) C(29) 117.8(9) yes
F(14) C(31) F(15) 96.9(10) yes
F(14) C(31) C(29) 100.8(9) yes
F(15) C(31) C(29) 118.4(11) yes
F(16) C(32) F(17) 106.3(11) yes
F(16) C(32) F(18) 111.0(12) yes
F(16) C(32) C(29) 106.5(8) yes
F(17) C(32) F(18) 109.7(9) yes
F(17) C(32) C(29) 114.5(11) yes
F(18) C(32) C(29) 108.8(11) yes
O(15) C(33) C(34) 115.2(5) yes
O(15) C(33) C(35) 108.9(7) yes
O(15) C(33) C(36) 107.1(5) yes
C(34) C(33) C(35) 108.8(6) yes
C(34) C(33) C(36) 108.3(7) yes
C(35) C(33) C(36) 108.4(5) yes
F(19) C(34) F(20) 107.9(7) yes
F(19) C(34) F(21) 105.2(5) yes
F(19) C(34) C(33) 109.4(8) yes
F(20) C(34) F(21) 111.0(9) yes
F(20) C(34) C(33) 115.8(5) yes
F(21) C(34) C(33) 107.0(7) yes
F(22) C(35) F(23) 106.7(6) yes
F(22) C(35) F(24) 107.3(6) yes
F(22) C(35) C(33) 112.2(8) yes
F(23) C(35) F(24) 108.2(8) yes
F(23) C(35) C(33) 110.3(6) yes
F(24) C(35) C(33) 111.9(6) yes
F(25) C(36) F(26) 108.0(6) yes
F(25) C(36) F(27) 105.7(7) yes
F(25) C(36) C(33) 111.2(6) yes
F(26) C(36) F(27) 107.2(6) yes
F(26) C(36) C(33) 111.8(7) yes
F(27) C(36) C(33) 112.6(6) yes
O(16) C(37) C(38) 109.1(5) yes
O(16) C(37) C(39) 109.7(7) yes
O(16) C(37) C(40) 107.3(6) yes
C(38) C(37) C(39) 111.2(7) yes
C(38) C(37) C(40) 109.7(7) yes
C(39) C(37) C(40) 109.8(5) yes
F(28) C(38) F(29) 108.0(6) yes
F(28) C(38) F(30) 106.2(9) yes
F(28) C(38) C(37) 113.2(8) yes
F(29) C(38) F(30) 108.3(7) yes
F(29) C(38) C(37) 110.9(8) yes
F(30) C(38) C(37) 110.1(5) yes
F(31) C(39) F(32) 108.6(9) yes
F(31) C(39) F(33) 107.6(8) yes
F(31) C(39) C(37) 110.2(6) yes
F(32) C(39) F(33) 105.5(6) yes
F(32) C(39) C(37) 110.4(8) yes
F(33) C(39) C(37) 114.3(9) yes
F(34) C(40) F(35) 108.0(6) yes
F(34) C(40) F(36) 106.1(6) yes
F(34) C(40) C(37) 111.0(7) yes
F(35) C(40) F(36) 108.9(8) yes
F(35) C(40) C(37) 111.6(6) yes
F(36) C(40) C(37) 111.1(7) yes
O(17) C(41) C(42) 109.9(8) yes
O(17) C(41) C(43) 103.4(9) yes
O(17) C(41) C(44) 114.4(6) yes
C(42) C(41) C(43) 110.6(6) yes
C(42) C(41) C(44) 109.0(9) yes
C(43) C(41) C(44) 109.5(10) yes
F(37) C(42) F(38) 112.4(10) yes
F(37) C(42) F(39) 101.9(7) yes
F(37) C(42) C(41) 113.2(10) yes
F(38) C(42) F(39) 104.0(11) yes
F(38) C(42) C(41) 115.8(7) yes
F(39) C(42) C(41) 108.0(8) yes
F(40) C(43) F(41) 103.2(13) yes
F(40) C(43) F(42) 110.5(10) yes
F(40) C(43) C(41) 114.5(10) yes
F(41) C(43) F(42) 105.1(12) yes
F(41) C(43) C(41) 106.0(9) yes
F(42) C(43) C(41) 116.1(14) yes
F(43) C(44) F(44) 99.5(11) yes
F(43) C(44) F(45) 115.5(11) yes
F(43) C(44) C(41) 114.8(7) yes
F(44) C(44) F(45) 98.4(8) yes
F(44) C(44) C(41) 108.4(10) yes
F(45) C(44) C(41) 116.8(12) yes
O(18) C(45) C(46) 111.0(7) yes
O(18) C(45) C(47) 110.7(7) yes
O(18) C(45) C(48) 105.7(5) yes
C(46) C(45) C(47) 110.2(5) yes
C(46) C(45) C(48) 109.7(8) yes
C(47) C(45) C(48) 109.4(6) yes
F(46) C(46) F(47) 106.8(5) yes
F(46) C(46) F(48) 107.5(7) yes
F(46) C(46) C(45) 110.7(9) yes
F(47) C(46) F(48) 106.8(8) yes
F(47) C(46) C(45) 112.6(7) yes
F(48) C(46) C(45) 112.1(5) yes
F(49) C(47) F(50) 107.6(8) yes
F(49) C(47) F(51) 108.8(7) yes
F(49) C(47) C(45) 111.1(6) yes
F(50) C(47) F(51) 107.8(6) yes
F(50) C(47) C(45) 110.1(7) yes
F(51) C(47) C(45) 111.2(7) yes
F(52) C(48) F(53) 106.5(6) yes
F(52) C(48) F(54) 107.3(7) yes
F(52) C(48) C(45) 111.4(7) yes
F(53) C(48) F(54) 107.1(7) yes
F(53) C(48) C(45) 112.0(7) yes
F(54) C(48) C(45) 112.2(6) yes
O(19) C(49) C(50) 109.8(7) yes
O(19) C(49) C(51) 109.5(6) yes
O(19) C(49) C(52) 112.8(5) yes
C(50) C(49) C(51) 109.0(5) yes
C(50) C(49) C(52) 108.1(6) yes
C(51) C(49) C(52) 107.5(6) yes
F(55) C(50) F(56) 108.5(7) yes
F(55) C(50) F(57) 108.4(7) yes
F(55) C(50) C(49) 110.3(6) yes
F(56) C(50) F(57) 107.9(6) yes
F(56) C(50) C(49) 112.2(6) yes
F(57) C(50) C(49) 109.3(7) yes
F(58) C(51) F(59) 106.6(7) yes
F(58) C(51) F(60) 105.9(6) yes
F(58) C(51) C(49) 110.8(8) yes
F(59) C(51) F(60) 107.9(8) yes
F(59) C(51) C(49) 111.6(6) yes
F(60) C(51) C(49) 113.7(7) yes
F(61) C(52) F(62) 108.4(6) yes
F(61) C(52) F(63) 108.0(6) yes
F(61) C(52) C(49) 110.1(6) yes
F(62) C(52) F(63) 107.3(6) yes
F(62) C(52) C(49) 112.3(5) yes
F(63) C(52) C(49) 110.5(6) yes
O(20) C(53) C(54) 106.8(5) yes
O(20) C(53) C(55) 109.5(7) yes
O(20) C(53) C(56) 113.1(7) yes
C(54) C(53) C(55) 108.5(7) yes
C(54) C(53) C(56) 109.9(7) yes
C(55) C(53) C(56) 109.0(5) yes
F(64) C(54) F(65) 108.0(6) yes
F(64) C(54) F(66) 106.7(8) yes
F(64) C(54) C(53) 111.3(7) yes
F(65) C(54) F(66) 107.1(7) yes
F(65) C(54) C(53) 111.4(8) yes
F(66) C(54) C(53) 112.2(5) yes
F(67) C(55) F(68) 107.4(7) yes
F(67) C(55) F(69) 107.7(4) yes
F(67) C(55) C(53) 112.6(6) yes
F(68) C(55) F(69) 106.0(7) yes
F(68) C(55) C(53) 111.5(5) yes
F(69) C(55) C(53) 111.4(7) yes
F(70) C(56) F(71) 108.2(8) yes
F(70) C(56) F(72) 109.5(6) yes
F(70) C(56) C(53) 108.3(8) yes
F(71) C(56) F(72) 107.3(7) yes
F(71) C(56) C(53) 110.5(5) yes
F(72) C(56) C(53) 113.0(8) yes
Si(1) C(1) H(1) 109.9 no
Si(1) C(1) H(2) 110.3 no
Si(1) C(1) H(3) 110.3 no
H(1) C(1) H(2) 108.5 no
H(1) C(1) H(3) 108.5 no
H(2) C(1) H(3) 109.1 no
Si(1) C(2) H(4) 109.6 no
Si(1) C(2) H(5) 109.7 no
Si(1) C(2) H(6) 109.6 no
H(4) C(2) H(5) 109.4 no
H(4) C(2) H(6) 109.2 no
H(5) C(2) H(6) 109.3 no
Si(2) C(3) H(7) 109.4 no
Si(2) C(3) H(8) 109.5 no
Si(2) C(3) H(9) 109.5 no
H(7) C(3) H(8) 109.5 no
H(7) C(3) H(9) 109.4 no
H(8) C(3) H(9) 109.6 no
Si(2) C(4) H(10) 109.9 no
Si(2) C(4) H(11) 109.9 no
Si(2) C(4) H(12) 109.7 no
H(10) C(4) H(11) 109.4 no
H(10) C(4) H(12) 108.9 no
H(11) C(4) H(12) 109.1 no
Si(3) C(5) H(13) 109.4 no
Si(3) C(5) H(14) 109.5 no
Si(3) C(5) H(15) 109.2 no
H(13) C(5) H(14) 109.8 no
H(13) C(5) H(15) 109.3 no
H(14) C(5) H(15) 109.6 no
Si(3) C(6) H(16) 109.8 no
Si(3) C(6) H(17) 109.6 no
Si(3) C(6) H(18) 109.6 no
H(16) C(6) H(17) 109.3 no
H(16) C(6) H(18) 109.4 no
H(17) C(6) H(18) 109.1 no
Si(4) C(7) H(19) 109.5 no
Si(4) C(7) H(20) 109.8 no
Si(4) C(7) H(21) 109.8 no
H(19) C(7) H(20) 109.1 no
H(19) C(7) H(21) 109.0 no
H(20) C(7) H(21) 109.6 no
Si(4) C(8) H(22) 109.4 no
Si(4) C(8) H(23) 109.1 no
Si(4) C(8) H(24) 109.4 no
H(22) C(8) H(23) 109.5 no
H(22) C(8) H(24) 110.0 no
H(23) C(8) H(24) 109.4 no
Si(5) C(9) H(25) 109.5 no
Si(5) C(9) H(26) 109.7 no
Si(5) C(9) H(27) 109.4 no
H(25) C(9) H(26) 109.5 no
H(25) C(9) H(27) 109.1 no
H(26) C(9) H(27) 109.5 no
Si(5) C(10) H(28) 110.0 no
Si(5) C(10) H(29) 109.6 no
Si(5) C(10) H(30) 109.5 no
H(28) C(10) H(29) 109.5 no
H(28) C(10) H(30) 109.4 no
H(29) C(10) H(30) 108.7 no
Si(6) C(11) H(31) 109.6 no
Si(6) C(11) H(32) 109.9 no
Si(6) C(11) H(33) 109.7 no
H(31) C(11) H(32) 109.2 no
H(31) C(11) H(33) 109.0 no
H(32) C(11) H(33) 109.4 no
Si(6) C(12) H(34) 110.2 no
Si(6) C(12) H(35) 109.7 no
Si(6) C(12) H(36) 109.8 no
H(34) C(12) H(35) 109.1 no
H(34) C(12) H(36) 109.3 no
H(35) C(12) H(36) 108.7 no
Si(7) C(13) H(37) 109.4 no
Si(7) C(13) H(38) 109.8 no
Si(7) C(13) H(39) 109.4 no
H(37) C(13) H(38) 109.6 no
H(37) C(13) H(39) 109.0 no
H(38) C(13) H(39) 109.7 no
Si(7) C(14) H(40) 109.4 no
Si(7) C(14) H(41) 109.7 no
Si(7) C(14) H(42) 109.3 no
H(40) C(14) H(41) 109.9 no
H(40) C(14) H(42) 109.1 no
H(41) C(14) H(42) 109.5 no
Si(8) C(15) H(43) 109.9 no
Si(8) C(15) H(44) 109.6 no
Si(8) C(15) H(45) 109.8 no
H(43) C(15) H(44) 109.0 no
H(43) C(15) H(45) 109.5 no
H(44) C(15) H(45) 108.9 no
Si(8) C(16) H(46) 110.0 no
Si(8) C(16) H(47) 109.9 no
Si(8) C(16) H(48) 109.2 no
H(46) C(16) H(47) 110.1 no
H(46) C(16) H(48) 108.9 no
H(47) C(16) H(48) 108.8 no
Si(9) C(17) H(49) 109.5 no
Si(9) C(17) H(50) 109.1 no
Si(9) C(17) H(51) 109.3 no
H(49) C(17) H(50) 109.7 no
H(49) C(17) H(51) 109.9 no
H(50) C(17) H(51) 109.3 no
Si(9) C(18) H(52) 110.5 no
Si(9) C(18) H(53) 111.1 no
Si(9) C(18) H(54) 109.8 no
H(52) C(18) H(53) 109.4 no
H(52) C(18) H(54) 107.5 no
H(53) C(18) H(54) 108.4 no
Si(10) C(19) H(55) 109.9 no
Si(10) C(19) H(56) 110.0 no
Si(10) C(19) H(57) 109.2 no
H(55) C(19) H(56) 110.0 no
H(55) C(19) H(57) 108.8 no
H(56) C(19) H(57) 108.9 no
Si(10) C(20) H(58) 109.8 no
Si(10) C(20) H(59) 110.3 no
Si(10) C(20) H(60) 109.5 no
H(58) C(20) H(59) 109.6 no
H(58) C(20) H(60) 108.5 no
H(59) C(20) H(60) 109.2 no
Si(11) C(21) H(61) 109.3 no
Si(11) C(21) H(62) 110.3 no
Si(11) C(21) H(63) 109.3 no
H(61) C(21) H(62) 109.9 no
H(61) C(21) H(63) 108.2 no
H(62) C(21) H(63) 109.9 no
Si(11) C(22) H(64) 110.0 no
Si(11) C(22) H(65) 109.8 no
Si(11) C(22) H(66) 109.6 no
H(64) C(22) H(65) 109.5 no
H(64) C(22) H(66) 109.0 no
H(65) C(22) H(66) 108.8 no
Si(12) C(23) H(67) 109.8 no
Si(12) C(23) H(68) 109.2 no
Si(12) C(23) H(69) 110.1 no
H(67) C(23) H(68) 108.6 no
H(67) C(23) H(69) 110.1 no
H(68) C(23) H(69) 109.1 no
Si(12) C(24) H(70) 110.0 no
Si(12) C(24) H(71) 110.1 no
Si(12) C(24) H(72) 109.8 no
H(70) C(24) H(71) 109.3 no
H(70) C(24) H(72) 108.7 no
H(71) C(24) H(72) 109.0 no

loop_
_geom_bond_atom_site_label_1
_geom_bond_atom_site_label_2
_geom_bond_distance
_geom_bond_publ_flag
Ag(1) O(2) 2.418(6) yes
Ag(1) O(4) 2.419(5) yes
Ag(1) O(6) 2.427(6) yes
Ag(2) Ag(3) 0.304(4) yes
Ag(2) O(8) 2.407(6) yes
Ag(2) O(10) 2.432(7) yes
Ag(2) O(12) 2.337(7) yes
Ag(3) O(8) 2.302(7) yes
Ag(3) O(10) 2.378(8) yes
Ag(3) O(12) 2.324(8) yes
Si(1) O(1) 1.632(6) yes
Si(1) O(6) 1.650(5) yes
Si(1) C(1) 1.824(9) yes
Si(1) C(2) 1.840(5) yes
Si(2) O(1) 1.633(6) yes
Si(2) O(2) 1.643(5) yes
Si(2) C(3) 1.838(6) yes
Si(2) C(4) 1.842(6) yes
Si(3) O(2) 1.648(6) yes
Si(3) O(3) 1.625(6) yes
Si(3) C(5) 1.833(6) yes
Si(3) C(6) 1.828(9) yes
Si(4) O(3) 1.636(6) yes
Si(4) O(4) 1.645(6) yes
Si(4) C(7) 1.841(6) yes
Si(4) C(8) 1.834(8) yes
Si(5) O(4) 1.649(6) yes
Si(5) O(5) 1.628(6) yes
Si(5) C(9) 1.836(7) yes
Si(5) C(10) 1.832(7) yes
Si(6) O(5) 1.644(6) yes
Si(6) O(6) 1.647(6) yes
Si(6) C(11) 1.833(9) yes
Si(6) C(12) 1.850(7) yes
Si(7) O(7) 1.623(5) yes
Si(7) O(12) 1.659(6) yes
Si(7) C(13) 1.846(7) yes
Si(7) C(14) 1.839(8) yes
Si(8) O(7) 1.625(5) yes
Si(8) O(8) 1.658(6) yes
Si(8) C(15) 1.827(8) yes
Si(8) C(16) 1.851(6) yes
Si(9) O(8) 1.659(6) yes
Si(9) O(9) 1.629(6) yes
Si(9) C(17) 1.824(11) yes
Si(9) C(18) 1.828(7) yes
Si(10) O(9) 1.634(6) yes
Si(10) O(10) 1.648(6) yes
Si(10) C(19) 1.836(9) yes
Si(10) C(20) 1.835(11) yes
Si(11) O(10) 1.649(5) yes
Si(11) O(11) 1.630(6) yes
Si(11) C(21) 1.834(7) yes
Si(11) C(22) 1.822(9) yes
Si(12) O(11) 1.633(6) yes
Si(12) O(12) 1.656(5) yes
Si(12) C(23) 1.835(6) yes
Si(12) C(24) 1.839(9) yes
Al(1) O(13) 1.744(4) yes
Al(1) O(14) 1.718(6) yes
Al(1) O(15) 1.729(5) yes
Al(1) O(16) 1.704(8) yes
Al(3) O(17) 1.700(6) yes
Al(3) O(18) 1.710(7) yes
Al(3) O(19) 1.725(5) yes
Al(3) O(20) 1.700(7) yes
F(1) C(26) 1.320(9) yes
F(2) C(26) 1.365(13) yes
F(3) C(26) 1.302(14) yes
F(4) C(27) 1.353(9) yes
F(5) C(27) 1.315(16) yes
F(6) C(27) 1.335(14) yes
F(7) C(28) 1.357(8) yes
F(8) C(28) 1.348(14) yes
F(9) C(28) 1.298(11) yes
F(10) C(30) 1.59(2) yes
F(11) C(30) 1.27(2) yes
F(12) C(30) 1.23(2) yes
F(19) C(34) 1.351(8) yes
F(20) C(34) 1.271(11) yes
F(21) C(34) 1.344(12) yes
F(22) C(35) 1.340(11) yes
F(23) C(35) 1.333(8) yes
F(24) C(35) 1.322(10) yes
F(25) C(36) 1.326(12) yes
F(26) C(36) 1.319(10) yes
F(27) C(36) 1.354(10) yes
F(28) C(38) 1.296(11) yes
F(29) C(38) 1.344(13) yes
F(30) C(38) 1.384(12) yes
F(31) C(39) 1.343(14) yes
F(32) C(39) 1.353(12) yes
F(33) C(39) 1.284(12) yes
F(34) C(40) 1.320(7) yes
F(35) C(40) 1.301(8) yes
F(36) C(40) 1.341(12) yes
F(37) C(42) 1.324(13) yes
F(38) C(42) 1.271(15) yes
F(39) C(42) 1.367(14) yes
F(40) C(43) 1.305(15) yes
F(41) C(43) 1.380(15) yes
F(42) C(43) 1.24(2) yes
F(43) C(44) 1.306(15) yes
F(44) C(44) 1.43(2) yes
F(45) C(44) 1.220(12) yes
F(46) C(46) 1.329(12) yes
F(47) C(46) 1.348(10) yes
F(48) C(46) 1.317(10) yes
F(49) C(47) 1.319(11) yes
F(50) C(47) 1.328(10) yes
F(51) C(47) 1.335(11) yes
F(52) C(48) 1.327(11) yes
F(53) C(48) 1.321(7) yes
F(54) C(48) 1.333(12) yes
F(55) C(50) 1.325(8) yes
F(56) C(50) 1.325(8) yes
F(57) C(50) 1.322(10) yes
F(58) C(51) 1.345(10) yes
F(59) C(51) 1.305(12) yes
F(60) C(51) 1.331(10) yes
F(61) C(52) 1.305(6) yes
F(62) C(52) 1.337(8) yes
F(63) C(52) 1.316(11) yes
F(64) C(54) 1.336(15) yes
F(65) C(54) 1.299(10) yes
F(66) C(54) 1.327(10) yes
F(67) C(55) 1.327(9) yes
F(68) C(55) 1.321(11) yes
F(69) C(55) 1.327(9) yes
F(70) C(56) 1.353(11) yes
F(71) C(56) 1.330(10) yes
F(72) C(56) 1.333(9) yes
O(13) C(25) 1.324(7) yes
O(14) C(29) 1.338(11) yes
O(15) C(33) 1.325(9) yes
O(16) C(37) 1.348(10) yes
O(17) C(41) 1.373(12) yes
O(18) C(45) 1.361(11) yes
O(19) C(49) 1.320(8) yes
O(20) C(53) 1.344(9) yes
C(25) C(26) 1.568(15) yes
C(25) C(27) 1.558(14) yes
C(25) C(28) 1.560(14) yes
C(29) C(31) 1.540(14) yes
C(29) C(32) 1.477(11) yes
C(33) C(34) 1.560(12) yes
C(33) C(35) 1.570(13) yes
C(33) C(36) 1.549(8) yes
C(37) C(38) 1.524(10) yes
C(37) C(39) 1.567(11) yes
C(37) C(40) 1.570(13) yes
C(41) C(42) 1.547(12) yes
C(41) C(43) 1.530(16) yes
C(41) C(44) 1.530(16) yes
C(45) C(46) 1.538(13) yes
C(45) C(47) 1.557(9) yes
C(45) C(48) 1.553(12) yes
C(49) C(50) 1.575(13) yes
C(49) C(51) 1.554(9) yes
C(49) C(52) 1.587(10) yes
C(53) C(54) 1.548(11) yes
C(53) C(55) 1.566(10) yes
C(53) C(56) 1.536(14) yes
C(1) H(1) 0.959 no
C(1) H(2) 0.952 no
C(1) H(3) 0.952 no
C(2) H(4) 0.951 no
C(2) H(5) 0.950 no
C(2) H(6) 0.952 no
C(3) H(7) 0.951 no
C(3) H(8) 0.949 no
C(3) H(9) 0.950 no
C(4) H(10) 0.951 no
C(4) H(11) 0.950 no
C(4) H(12) 0.955 no
C(5) H(13) 0.950 no
C(5) H(14) 0.946 no
C(5) H(15) 0.952 no
C(6) H(16) 0.949 no
C(6) H(17) 0.953 no
C(6) H(18) 0.951 no
C(7) H(19) 0.956 no
C(7) H(20) 0.948 no
C(7) H(21) 0.950 no
C(8) H(22) 0.947 no
C(8) H(23) 0.953 no
C(8) H(24) 0.947 no
C(9) H(25) 0.952 no
C(9) H(26) 0.948 no
C(9) H(27) 0.952 no
C(10) H(28) 0.946 no
C(10) H(29) 0.954 no
C(10) H(30) 0.955 no
C(11) H(31) 0.954 no
C(11) H(32) 0.949 no
C(11) H(33) 0.952 no
C(12) H(34) 0.948 no
C(12) H(35) 0.956 no
C(12) H(36) 0.954 no
C(13) H(37) 0.953 no
C(13) H(38) 0.945 no
C(13) H(39) 0.953 no
C(14) H(40) 0.950 no
C(14) H(41) 0.945 no
C(14) H(42) 0.955 no
C(15) H(43) 0.949 no
C(15) H(44) 0.956 no
C(15) H(45) 0.951 no
C(16) H(46) 0.946 no
C(16) H(47) 0.948 no
C(16) H(48) 0.961 no
C(17) H(49) 0.946 no
C(17) H(50) 0.952 no
C(17) H(51) 0.950 no
C(18) H(52) 0.956 no
C(18) H(53) 0.944 no
C(18) H(54) 0.968 no
C(19) H(55) 0.947 no
C(19) H(56) 0.946 no
C(19) H(57) 0.961 no
C(20) H(58) 0.954 no
C(20) H(59) 0.945 no
C(20) H(60) 0.958 no
C(21) H(61) 0.958 no
C(21) H(62) 0.937 no
C(21) H(63) 0.958 no
C(22) H(64) 0.948 no
C(22) H(65) 0.951 no
C(22) H(66) 0.957 no
C(23) H(67) 0.950 no
C(23) H(68) 0.961 no
C(23) H(69) 0.943 no
C(24) H(70) 0.953 no
C(24) H(71) 0.950 no
C(24) H(72) 0.956 no

loop_
_geom_contact_atom_site_label_1
_geom_contact_atom_site_label_2
_geom_contact_distance
_geom_contact_site_symmetry_2
Ag(1) F(26) 3.435(4) 1_655
Ag(1) F(27) 2.981(4) 1_655
Ag(1) F(58) 3.458(4) 2_666
Ag(1) F(60) 3.068(3) 2_666
Ag(2) F(1) 3.461(8) 1_554
Ag(2) F(7) 2.890(6) 1_554
Ag(3) F(7) 3.147(7) 1_554
Si(1) F(66) 3.538(6) 2_766
Al(1) F(12) 3.157(9) .
Al(1) C(30) 3.55(2) .
F(1) Ag(2) 3.461(8) 1_556
F(1) C(24) 3.587(8) 1_556
F(3) C(13) 3.516(12) 2_676
F(4) F(49) 3.343(8) 2_677
F(4) C(22) 3.597(10) 1_556
F(5) F(42) 3.318(14) 2_677
F(6) C(11) 3.596(14) 2_667
F(7) Ag(2) 2.890(6) 1_556
F(7) Ag(3) 3.147(7) 1_556
F(7) O(9) 3.590(8) 1_556
F(7) O(10) 3.132(6) 1_556
F(7) C(22) 3.595(8) 1_556
F(8) F(10) 3.014(11) .
F(8) F(12) 3.490(7) .
F(9) F(10) 2.963(13) .
F(9) F(15) 3.054(9) .
F(10) F(8) 3.014(11) .
F(10) F(9) 2.963(13) .
F(10) F(11) 2.257(10) .
F(10) F(12) 2.226(14) .
F(10) F(13) 2.757(12) .
F(10) F(15) 2.611(14) .
F(10) O(14) 2.900(13) .
F(10) C(9) 3.510(16) 2_667
F(10) C(28) 3.501(15) .
F(10) C(29) 2.423(12) .
F(10) C(31) 2.440(16) .
F(11) F(10) 2.257(10) .
F(11) F(12) 2.128(12) .
F(11) F(13) 2.791(10) .
F(11) F(16) 2.684(12) .
F(11) F(17) 2.705(9) .
F(11) F(22) 3.092(10) 2_567
F(11) F(24) 3.239(10) 2_567
F(11) O(14) 3.527(11) .
F(11) C(9) 3.425(11) 2_667
F(11) C(29) 2.433(13) .
F(11) C(31) 2.984(15) .
F(11) C(32) 2.722(17) .
F(12) Al(1) 3.157(9) .
F(12) F(8) 3.490(7) .
F(12) F(10) 2.226(14) .
F(12) F(11) 2.128(12) .
F(12) F(16) 2.628(8) .
F(12) F(23) 2.927(11) .
F(12) F(24) 3.554(9) .
F(12) O(13) 3.271(11) .
F(12) O(14) 2.620(10) .
F(12) O(15) 3.245(11) .
F(12) C(29) 2.379(11) .
F(12) C(31) 3.528(14) .
F(12) C(32) 3.072(13) .
F(13) F(10) 2.757(12) .
F(13) F(11) 2.791(10) .
F(13) F(13) 3.354(7) 2_667
F(13) F(14) 2.112(16) .
F(13) F(15) 2.156(12) .
F(13) F(15) 2.841(12) 2_667
F(13) F(17) 2.675(8) .
F(13) O(14) 3.501(11) .
F(13) C(29) 2.417(13) .
F(13) C(30) 2.84(2) .
F(13) C(31) 1.277(19) .
F(13) C(31) 3.544(12) 2_667
F(13) C(32) 3.006(17) .
F(14) F(13) 2.112(16) .
F(14) F(15) 2.074(9) .
F(14) F(17) 2.832(13) .
F(14) F(18) 2.667(14) .
F(14) F(31) 3.168(15) .
F(14) O(14) 2.904(12) .
F(14) C(9) 3.585(14) .
F(14) C(10) 3.358(14) .
F(14) C(29) 2.351(14) .
F(14) C(31) 1.511(17) .
F(14) C(32) 2.695(19) .
F(15) F(9) 3.054(9) .
F(15) F(10) 2.611(14) .
F(15) F(13) 2.156(12) .
F(15) F(13) 2.841(12) 2_667
F(15) F(14) 2.074(9) .
F(15) O(14) 2.593(9) .
F(15) C(9) 3.594(12) .
F(15) C(29) 2.402(9) .
F(15) C(30) 3.21(2) .
F(15) C(31) 1.250(11) .
F(16) F(11) 2.684(12) .
F(16) F(12) 2.628(8) .
F(16) F(17) 2.207(10) .
F(16) F(18) 2.254(13) .
F(16) F(24) 2.991(10) .
F(16) F(26) 3.120(11) .
F(16) O(14) 2.963(8) .
F(16) O(15) 3.173(12) .
F(16) C(29) 2.320(9) .
F(16) C(30) 2.48(2) .
F(16) C(32) 1.418(17) .
F(17) F(11) 2.705(9) .
F(17) F(13) 2.675(8) .
F(17) F(14) 2.832(13) .
F(17) F(16) 2.207(10) .
F(17) F(18) 2.170(13) .
F(17) O(14) 3.551(8) .
F(17) C(29) 2.369(9) .
F(17) C(30) 2.971(17) .
F(17) C(31) 2.800(10) .
F(17) C(32) 1.339(17) .
F(18) F(14) 2.667(14) .
F(18) F(16) 2.254(13) .
F(18) F(17) 2.170(13) .
F(18) F(26) 3.555(11) .
F(18) F(31) 3.297(11) .
F(18) F(32) 2.714(11) .
F(18) O(14) 2.632(6) .
F(18) C(1) 3.479(9) 1_455
F(18) C(29) 2.273(9) .
F(18) C(30) 3.57(2) .
F(18) C(31) 3.129(13) .
F(18) C(32) 1.316(18) .
F(18) C(39) 3.575(15) .
F(21) C(13) 3.343(9) 2_676
F(22) F(11) 3.092(10) 2_567
F(22) C(17) 3.535(9) 1_456
F(22) C(18) 3.412(12) 1_456
F(23) F(12) 2.927(11) .
F(24) F(11) 3.239(10) 2_567
F(24) F(12) 3.554(9) .
F(24) F(16) 2.991(10) .
F(25) O(2) 3.573(6) 1_455
F(25) C(5) 3.520(12) 1_455
F(26) Ag(1) 3.435(4) 1_455
F(26) F(16) 3.120(11) .
F(26) F(18) 3.555(11) .
F(26) O(1) 3.524(5) 1_455
F(27) Ag(1) 2.981(4) 1_455
F(27) O(3) 3.491(8) 1_455
F(27) O(4) 3.244(6) 1_455
F(27) O(5) 3.342(6) 1_455
F(28) F(55) 3.437(9) .
F(28) C(16) 3.525(9) 1_556
F(29) C(16) 3.499(8) 1_556
F(30) F(55) 3.264(10) .
F(30) F(56) 3.533(9) .
F(30) F(57) 3.468(10) .
F(30) C(7) 3.303(10) .
F(30) C(8) 3.475(10) .
F(31) F(14) 3.168(15) .
F(31) F(18) 3.297(11) .
F(32) F(18) 2.714(11) .
F(32) C(3) 3.491(8) 1_455
F(33) F(67) 3.332(6) 2_666
F(33) C(3) 3.441(8) 1_455
F(33) C(6) 3.472(11) 2_666
F(34) C(3) 3.546(6) 1_455
F(35) C(23) 3.456(12) 2_676
F(36) F(55) 3.420(9) .
F(36) F(56) 2.774(9) .
F(37) O(7) 3.049(6) 2_776
F(39) C(17) 3.466(10) 2_776
F(40) C(15) 3.565(7) 2_776
F(42) F(5) 3.318(14) 2_677
F(43) C(15) 3.578(11) 1_556
F(47) C(2) 3.571(11) 1_565
F(49) F(4) 3.343(8) 2_677
F(52) F(52) 3.120(8) 2_676
F(52) F(53) 3.378(8) 2_676
F(52) F(54) 3.336(6) 2_676
F(52) C(22) 3.578(10) 2_676
F(52) C(48) 3.530(11) 2_676
F(53) F(52) 3.378(8) 2_676
F(54) F(52) 3.336(6) 2_676
F(54) C(2) 3.325(9) 1_565
F(55) F(28) 3.437(9) .
F(55) F(30) 3.264(10) .
F(55) F(36) 3.420(9) .
F(56) F(30) 3.533(9) .
F(56) F(36) 2.774(9) .
F(56) C(4) 3.517(8) 2_666
F(56) C(6) 3.492(8) 2_666
F(57) F(30) 3.468(10) .
F(57) C(8) 3.544(11) .
F(58) Ag(1) 3.458(4) 2_666
F(58) O(4) 3.537(5) 2_666
F(58) C(8) 3.455(9) 2_666
F(60) Ag(1) 3.068(3) 2_666
F(60) O(1) 3.512(6) 2_666
F(60) O(2) 3.573(6) 2_666
F(60) O(6) 3.364(7) 2_666
F(60) C(2) 3.371(11) 2_666
F(60) C(4) 3.553(9) 2_666
F(64) C(5) 3.460(13) .
F(65) C(21) 3.266(9) 2_776
F(66) Si(1) 3.538(6) 2_766
F(66) O(1) 3.322(7) 2_766
F(66) C(1) 3.526(11) 2_766
F(66) C(2) 3.497(9) 2_766
F(67) F(33) 3.332(6) 2_666
F(67) C(3) 3.590(10) 2_766
F(67) C(6) 3.408(12) .
F(69) C(10) 3.402(10) 2_666
F(70) C(10) 3.549(7) 2_666
F(72) C(10) 3.535(8) 2_666
O(1) F(26) 3.524(5) 1_655
O(1) F(60) 3.512(6) 2_666
O(1) F(66) 3.322(7) 2_766
O(2) F(25) 3.573(6) 1_655
O(2) F(60) 3.573(6) 2_666
O(3) F(27) 3.491(8) 1_655
O(4) F(27) 3.244(6) 1_655
O(4) F(58) 3.537(5) 2_666
O(5) F(27) 3.342(6) 1_655
O(6) F(60) 3.364(7) 2_666
O(7) F(37) 3.049(6) 2_776
O(9) F(7) 3.590(8) 1_554
O(10) F(7) 3.132(6) 1_554
O(13) F(12) 3.271(11) .
O(14) F(10) 2.900(13) .
O(14) F(11) 3.527(11) .
O(14) F(12) 2.620(10) .
O(14) F(13) 3.501(11) .
O(14) F(14) 2.904(12) .
O(14) F(15) 2.593(9) .
O(14) F(16) 2.963(8) .
O(14) F(17) 3.551(8) .
O(14) F(18) 2.632(6) .
O(14) C(30) 2.39(2) .
O(15) F(12) 3.245(11) .
O(15) F(16) 3.173(12) .
C(1) F(18) 3.479(9) 1_655
C(1) F(66) 3.526(11) 2_766
C(2) F(47) 3.571(11) 1_545
C(2) F(54) 3.325(9) 1_545
C(2) F(60) 3.371(11) 2_666
C(2) F(66) 3.497(9) 2_766
C(3) F(32) 3.491(8) 1_655
C(3) F(33) 3.441(8) 1_655
C(3) F(34) 3.546(6) 1_655
C(3) F(67) 3.590(10) 2_766
C(4) F(56) 3.517(8) 2_666
C(4) F(60) 3.553(9) 2_666
C(5) F(25) 3.520(12) 1_655
C(5) F(64) 3.460(13) .
C(6) F(33) 3.472(11) 2_666
C(6) F(56) 3.492(8) 2_666
C(6) F(67) 3.408(12) .
C(7) F(30) 3.303(10) .
C(8) F(30) 3.475(10) .
C(8) F(57) 3.544(11) .
C(8) F(58) 3.455(9) 2_666
C(9) F(10) 3.510(16) 2_667
C(9) F(11) 3.425(11) 2_667
C(9) F(14) 3.585(14) .
C(9) F(15) 3.594(12) .
C(10) F(14) 3.358(14) .
C(10) F(69) 3.402(10) 2_666
C(10) F(70) 3.549(7) 2_666
C(10) F(72) 3.535(8) 2_666
C(11) F(6) 3.596(14) 2_667
C(13) F(3) 3.516(12) 2_676
C(13) F(21) 3.343(9) 2_676
C(15) F(40) 3.565(7) 2_776
C(15) F(43) 3.578(11) 1_554
C(16) F(28) 3.525(9) 1_554
C(16) F(29) 3.499(8) 1_554
C(17) F(22) 3.535(9) 1_654
C(17) F(39) 3.466(10) 2_776
C(18) F(22) 3.412(12) 1_654
C(21) F(65) 3.266(9) 2_776
C(22) F(4) 3.597(10) 1_554
C(22) F(7) 3.595(8) 1_554
C(22) F(52) 3.578(10) 2_676
C(23) F(35) 3.456(12) 2_676
C(24) F(1) 3.587(8) 1_554
C(28) F(10) 3.501(15) .
C(29) F(10) 2.423(12) .
C(29) F(11) 2.433(13) .
C(29) F(12) 2.379(11) .
C(29) F(13) 2.417(13) .
C(29) F(14) 2.351(14) .
C(29) F(15) 2.402(9) .
C(29) F(16) 2.320(9) .
C(29) F(17) 2.369(9) .
C(29) F(18) 2.273(9) .
C(29) C(30) 1.59(2) .
C(30) Al(1) 3.55(2) .
C(30) F(13) 2.84(2) .
C(30) F(15) 3.21(2) .
C(30) F(16) 2.48(2) .
C(30) F(17) 2.971(17) .
C(30) F(18) 3.57(2) .
C(30) O(14) 2.39(2) .
C(30) C(29) 1.59(2) .
C(30) C(31) 2.48(3) .
C(30) C(32) 2.42(2) .
C(31) F(10) 2.440(16) .
C(31) F(11) 2.984(15) .
C(31) F(12) 3.528(14) .
C(31) F(13) 1.277(19) .
C(31) F(13) 3.544(12) 2_667
C(31) F(14) 1.511(17) .
C(31) F(15) 1.250(11) .
C(31) F(17) 2.800(10) .
C(31) F(18) 3.129(13) .
C(31) C(30) 2.48(3) .
C(32) F(11) 2.722(17) .
C(32) F(12) 3.072(13) .
C(32) F(13) 3.006(17) .
C(32) F(14) 2.695(19) .
C(32) F(16) 1.418(17) .
C(32) F(17) 1.339(17) .
C(32) F(18) 1.316(18) .
C(32) C(30) 2.42(2) .
C(39) F(18) 3.575(15) .
C(48) F(52) 3.530(11) 2_676
F(1) H(40) 3.167 2_676
F(1) H(41) 3.296 1_556
F(1) H(41) 3.359 2_676
F(1) H(42) 3.388 1_556
F(1) H(70) 2.900 1_556
F(2) H(42) 3.343 1_556
F(2) H(46) 2.991 1_556
F(3) H(38) 2.604 2_676
F(3) H(40) 3.295 2_676
F(3) H(41) 3.321 2_676
F(4) H(64) 2.668 1_556
F(5) H(38) 3.247 2_676
F(5) H(40) 3.345 2_676
F(6) H(32) 2.802 2_667
F(6) H(33) 3.568 2_667
F(7) H(58) 3.047 1_556
F(7) H(64) 3.140 1_556
F(7) H(66) 3.564 1_556
F(8) H(32) 3.333 2_667
F(8) H(33) 3.272 2_667
F(8) H(34) 2.807 2_667
F(8) H(58) 3.203 1_556
F(9) H(52) 3.024 1_556
F(10) H(25) 3.279 2_667
F(10) H(26) 2.923 2_667
F(10) H(33) 3.436 2_667
F(11) H(25) 2.717 2_667
F(11) H(26) 3.285 2_667
F(11) H(53) 2.705 2_666
F(12) H(33) 2.743 2_667
F(13) H(26) 3.568 2_667
F(13) H(52) 3.180 2_666
F(13) H(53) 3.155 2_666
F(13) H(60) 3.466 2_666
F(14) H(26) 2.809 .
F(14) H(28) 2.626 .
F(14) H(29) 3.379 .
F(14) H(60) 3.129 2_666
F(15) H(26) 2.813 .
F(15) H(27) 3.554 .
F(15) H(52) 3.222 1_556
F(16) H(3) 3.271 1_455
F(16) H(31) 3.202 1_455
F(17) H(50) 3.182 2_666
F(17) H(53) 3.290 2_666
F(17) H(60) 3.268 2_666
F(18) H(3) 2.648 1_455
F(19) H(38) 3.286 2_676
F(19) H(39) 3.440 2_676
F(19) H(44) 2.942 1_456
F(19) H(49) 2.956 1_456
F(20) H(19) 3.145 1_455
F(20) H(21) 3.436 1_455
F(20) H(44) 3.176 1_456
F(21) H(37) 3.198 2_676
F(21) H(38) 2.824 2_676
F(21) H(39) 3.505 2_676
F(22) H(25) 2.932 1_455
F(22) H(49) 2.692 1_456
F(22) H(53) 2.791 1_456
F(22) H(54) 3.318 1_456
F(23) H(49) 3.007 1_456
F(24) H(25) 3.576 1_455
F(24) H(31) 3.205 1_455
F(24) H(33) 3.209 1_455
F(25) H(7) 3.014 1_455
F(25) H(13) 2.919 1_455
F(25) H(15) 3.517 1_455
F(26) H(3) 2.935 1_455
F(26) H(31) 3.086 1_455
F(27) H(19) 3.028 1_455
F(27) H(25) 3.107 1_455
F(28) H(42) 3.569 1_556
F(28) H(46) 3.055 1_556
F(28) H(48) 3.193 1_556
F(28) H(71) 2.811 2_676
F(29) H(20) 2.911 .
F(29) H(27) 3.447 .
F(29) H(46) 2.752 1_556
F(29) H(47) 3.562 1_556
F(29) H(54) 3.568 1_556
F(30) H(20) 2.399 .
F(30) H(22) 3.002 .
F(30) H(23) 3.274 .
F(31) H(23) 3.434 .
F(31) H(28) 3.025 .
F(32) H(7) 3.144 1_455
F(32) H(9) 2.945 1_455
F(33) H(7) 3.265 1_455
F(33) H(8) 3.591 1_455
F(33) H(9) 2.945 1_455
F(33) H(16) 2.753 2_666
F(33) H(18) 3.460 2_666
F(33) H(23) 3.213 .
F(34) H(7) 2.700 1_455
F(34) H(11) 3.491 2_666
F(34) H(13) 3.531 1_455
F(34) H(15) 3.325 1_455
F(35) H(37) 3.426 2_676
F(35) H(38) 3.143 2_676
F(35) H(67) 3.255 2_676
F(35) H(68) 2.931 2_676
F(35) H(71) 2.810 2_676
F(36) H(11) 2.916 2_666
F(36) H(67) 3.222 2_676
F(36) H(71) 3.337 2_676
F(37) H(37) 3.223 2_776
F(37) H(39) 3.576 2_776
F(37) H(45) 3.041 2_776
F(38) H(57) 3.517 2_776
F(38) H(63) 2.997 2_776
F(38) H(69) 3.205 2_776
F(39) H(45) 3.557 2_776
F(39) H(51) 2.578 2_776
F(39) H(57) 3.061 2_776
F(40) H(43) 3.185 1_556
F(40) H(45) 2.651 2_776
F(40) H(48) 3.291 1_556
F(41) H(48) 2.879 1_556
F(41) H(72) 3.540 2_676
F(43) H(21) 3.301 .
F(43) H(37) 3.544 2_776
F(43) H(43) 2.681 1_556
F(43) H(47) 3.146 1_556
F(43) H(48) 3.500 1_556
F(44) H(13) 3.579 .
F(44) H(14) 3.419 .
F(44) H(68) 3.499 2_776
F(44) H(69) 3.471 2_776
F(45) H(21) 3.084 .
F(46) H(56) 3.153 2_776
F(46) H(57) 3.404 2_776
F(47) H(5) 2.631 1_565
F(47) H(55) 3.579 2_776
F(47) H(56) 3.480 2_776
F(47) H(61) 3.173 .
F(48) H(56) 3.505 .
F(48) H(61) 2.850 .
F(49) H(64) 3.223 2_676
F(49) H(65) 3.585 2_676
F(50) H(57) 2.914 2_776
F(51) H(2) 3.410 1_565
F(51) H(5) 2.957 1_565
F(51) H(32) 3.590 1_565
F(51) H(35) 2.822 1_565
F(52) H(35) 3.496 1_565
F(52) H(65) 2.827 2_676
F(53) H(35) 3.490 2_666
F(53) H(36) 3.424 2_666
F(53) H(65) 3.206 .
F(53) H(66) 3.204 .
F(54) H(4) 3.072 1_565
F(54) H(5) 2.725 1_565
F(54) H(61) 2.908 .
F(54) H(65) 2.964 .
F(55) H(71) 3.304 2_676
F(55) H(72) 3.112 2_676
F(56) H(11) 3.077 2_666
F(56) H(12) 3.091 2_666
F(56) H(18) 2.547 2_666
F(57) H(18) 3.368 2_666
F(57) H(22) 2.614 .
F(58) H(18) 3.263 2_666
F(58) H(23) 3.528 2_666
F(58) H(24) 2.789 2_666
F(58) H(30) 3.377 2_666
F(59) H(30) 3.004 2_666
F(59) H(36) 2.904 2_666
F(60) H(4) 2.711 2_666
F(60) H(6) 3.537 2_666
F(60) H(12) 2.848 2_666
F(61) H(72) 2.837 2_676
F(62) H(4) 3.312 2_666
F(62) H(12) 2.978 2_666
F(62) H(62) 3.415 2_676
F(62) H(67) 3.021 2_676
F(62) H(72) 3.118 2_676
F(63) H(4) 2.951 2_666
F(63) H(65) 3.254 2_676
F(64) H(10) 2.758 2_766
F(64) H(14) 2.597 .
F(64) H(69) 3.483 2_776
F(65) H(6) 3.182 2_766
F(65) H(61) 3.467 2_776
F(65) H(62) 3.085 2_776
F(65) H(63) 2.749 2_776
F(65) H(69) 3.588 2_776
F(66) H(1) 2.938 2_766
F(66) H(6) 2.895 2_766
F(66) H(9) 3.075 2_766
F(66) H(10) 3.135 2_766
F(67) H(8) 3.488 2_766
F(67) H(9) 2.850 2_766
F(67) H(14) 3.260 .
F(67) H(16) 2.768 .
F(67) H(17) 3.224 .
F(68) H(14) 2.852 .
F(68) H(16) 3.502 .
F(68) H(17) 3.084 .
F(69) H(23) 3.128 2_666
F(69) H(24) 3.491 2_666
F(69) H(28) 3.520 2_666
F(69) H(30) 2.527 2_666
F(70) H(29) 3.354 2_666
F(70) H(30) 2.968 2_666
F(70) H(59) 2.849 .
F(71) H(1) 3.275 2_766
F(71) H(55) 3.105 .
F(71) H(56) 3.387 .
F(71) H(59) 3.373 .
F(72) H(1) 3.210 2_766
F(72) H(28) 3.223 2_666
F(72) H(29) 3.592 2_666
F(72) H(30) 3.219 2_666
F(72) H(59) 3.135 .
C(2) H(61) 3.527 1_545
C(2) H(62) 3.214 1_545
C(3) H(16) 3.351 2_766
C(4) H(15) 3.449 2_766
C(4) H(67) 3.308 1_545
C(5) H(8) 3.256 2_766
C(5) H(10) 3.458 2_766
C(6) H(8) 3.541 2_766
C(6) H(22) 3.439 2_666
C(6) H(23) 3.556 2_666
C(7) H(47) 3.034 1_556
C(8) H(17) 3.130 2_666
C(9) H(53) 3.274 1_556
C(9) H(54) 3.428 1_556
C(10) H(59) 3.451 2_666
C(10) H(60) 3.581 2_666
C(12) H(58) 3.598 2_666
C(12) H(66) 3.222 2_666
C(13) H(43) 3.342 2_775
C(14) H(41) 3.195 2_675
C(14) H(70) 3.066 2_675
C(15) H(39) 2.844 2_775
C(16) H(20) 3.469 1_554
C(18) H(25) 3.454 1_554
C(18) H(27) 3.283 1_554
C(20) H(29) 2.975 2_666
C(21) H(6) 3.312 1_565
C(22) H(34) 3.401 2_666
C(24) H(40) 3.557 2_675
C(28) H(58) 3.595 1_556
C(30) H(25) 3.553 2_667
C(30) H(33) 3.453 2_667
C(31) H(26) 3.431 .
C(32) H(3) 3.336 1_455
C(34) H(38) 3.589 2_676
C(35) H(49) 3.409 1_456
C(38) H(20) 3.173 .
C(38) H(46) 3.423 1_556
C(39) H(9) 3.549 1_455
C(40) H(71) 3.580 2_676
C(46) H(61) 3.557 .
C(50) H(18) 3.500 2_666
C(52) H(72) 3.528 2_676
C(54) H(6) 3.560 2_766
C(54) H(10) 3.482 2_766
C(55) H(14) 3.563 .
C(56) H(30) 3.591 2_666
C(56) H(59) 3.320 .
H(1) F(66) 2.938 2_766
H(1) F(71) 3.275 2_766
H(1) F(72) 3.210 2_766
H(1) H(55) 3.126 2_766
H(2) F(51) 3.410 1_545
H(2) H(55) 3.554 2_766
H(3) F(16) 3.271 1_655
H(3) F(18) 2.648 1_655
H(3) F(26) 2.935 1_655
H(3) C(32) 3.336 1_655
H(4) F(54) 3.072 1_545
H(4) F(60) 2.711 2_666
H(4) F(62) 3.312 2_666
H(4) F(63) 2.951 2_666
H(4) H(62) 3.304 1_545
H(5) F(47) 2.631 1_545
H(5) F(51) 2.957 1_545
H(5) F(54) 2.725 1_545
H(5) H(61) 3.120 1_545
H(5) H(62) 3.238 1_545
H(6) F(60) 3.537 2_666
H(6) F(65) 3.182 2_766
H(6) F(66) 2.895 2_766
H(6) C(21) 3.312 1_545
H(6) C(54) 3.560 2_766
H(6) H(61) 3.241 1_545
H(6) H(62) 2.608 1_545
H(7) F(25) 3.014 1_655
H(7) F(32) 3.144 1_655
H(7) F(33) 3.265 1_655
H(7) F(34) 2.700 1_655
H(8) F(33) 3.591 1_655
H(8) F(67) 3.488 2_766
H(8) C(5) 3.256 2_766
H(8) C(6) 3.541 2_766
H(8) H(8) 3.284 2_766
H(8) H(14) 3.149 2_766
H(8) H(15) 2.733 2_766
H(8) H(16) 2.764 2_766
H(9) F(32) 2.945 1_655
H(9) F(33) 2.945 1_655
H(9) F(66) 3.075 2_766
H(9) F(67) 2.850 2_766
H(9) C(39) 3.549 1_655
H(9) H(16) 3.191 2_766
H(10) F(64) 2.758 2_766
H(10) F(66) 3.135 2_766
H(10) C(5) 3.458 2_766
H(10) C(54) 3.482 2_766
H(10) H(14) 3.160 2_766
H(10) H(15) 2.918 2_766
H(10) H(67) 3.073 1_545
H(10) H(69) 3.589 1_545
H(11) F(34) 3.491 2_666
H(11) F(36) 2.916 2_666
H(11) F(56) 3.077 2_666
H(11) H(15) 3.229 2_766
H(11) H(67) 3.343 1_545
H(12) F(56) 3.091 2_666
H(12) F(60) 2.848 2_666
H(12) F(62) 2.978 2_666
H(12) H(67) 2.949 1_545
H(13) F(25) 2.919 1_655
H(13) F(34) 3.531 1_655
H(13) F(44) 3.579 .
H(14) F(44) 3.419 .
H(14) F(64) 2.597 .
H(14) F(67) 3.260 .
H(14) F(68) 2.852 .
H(14) C(55) 3.563 .
H(14) H(8) 3.149 2_766
H(14) H(10) 3.160 2_766
H(15) F(25) 3.517 1_655
H(15) F(34) 3.325 1_655
H(15) C(4) 3.449 2_766
H(15) H(8) 2.733 2_766
H(15) H(10) 2.918 2_766
H(15) H(11) 3.229 2_766
H(16) F(33) 2.753 2_666
H(16) F(67) 2.768 .
H(16) F(68) 3.502 .
H(16) C(3) 3.351 2_766
H(16) H(8) 2.764 2_766
H(16) H(9) 3.191 2_766
H(16) H(23) 3.499 2_666
H(17) F(67) 3.224 .
H(17) F(68) 3.084 .
H(17) C(8) 3.130 2_666
H(17) H(22) 2.967 2_666
H(17) H(23) 3.006 2_666
H(17) H(24) 2.895 2_666
H(18) F(33) 3.460 2_666
H(18) F(56) 2.547 2_666
H(18) F(57) 3.368 2_666
H(18) F(58) 3.263 2_666
H(18) C(50) 3.500 2_666
H(18) H(22) 3.141 2_666
H(19) F(20) 3.145 1_655
H(19) F(27) 3.028 1_655
H(19) H(47) 2.902 1_556
H(19) H(54) 3.180 1_556
H(20) F(29) 2.911 .
H(20) F(30) 2.399 .
H(20) C(16) 3.469 1_556
H(20) C(38) 3.173 .
H(20) H(46) 3.424 1_556
H(20) H(47) 2.795 1_556
H(21) F(20) 3.436 1_655
H(21) F(43) 3.301 .
H(21) F(45) 3.084 .
H(21) H(47) 2.878 1_556
H(22) F(30) 3.002 .
H(22) F(57) 2.614 .
H(22) C(6) 3.439 2_666
H(22) H(17) 2.967 2_666
H(22) H(18) 3.141 2_666
H(22) H(24) 3.598 2_666
H(23) F(30) 3.274 .
H(23) F(31) 3.434 .
H(23) F(33) 3.213 .
H(23) F(58) 3.528 2_666
H(23) F(69) 3.128 2_666
H(23) C(6) 3.556 2_666
H(23) H(16) 3.499 2_666
H(23) H(17) 3.006 2_666
H(24) F(58) 2.789 2_666
H(24) F(69) 3.491 2_666
H(24) H(17) 2.895 2_666
H(24) H(22) 3.598 2_666
H(24) H(24) 3.326 2_666
H(25) F(10) 3.279 2_667
H(25) F(11) 2.717 2_667
H(25) F(22) 2.932 1_655
H(25) F(24) 3.576 1_655
H(25) F(27) 3.107 1_655
H(25) C(18) 3.454 1_556
H(25) C(30) 3.553 2_667
H(25) H(53) 2.853 1_556
H(25) H(54) 3.275 1_556
H(26) F(10) 2.923 2_667
H(26) F(11) 3.285 2_667
H(26) F(13) 3.568 2_667
H(26) F(14) 2.809 .
H(26) F(15) 2.813 .
H(26) C(31) 3.431 .
H(26) H(53) 3.345 1_556
H(27) F(15) 3.554 .
H(27) F(29) 3.447 .
H(27) C(18) 3.283 1_556
H(27) H(52) 3.350 1_556
H(27) H(53) 3.094 1_556
H(27) H(54) 2.827 1_556
H(28) F(14) 2.626 .
H(28) F(31) 3.025 .
H(28) F(69) 3.520 2_666
H(28) F(72) 3.223 2_666
H(28) H(59) 3.555 2_666
H(28) H(60) 3.466 2_666
H(29) F(14) 3.379 .
H(29) F(70) 3.354 2_666
H(29) F(72) 3.592 2_666
H(29) C(20) 2.975 2_666
H(29) H(58) 2.863 2_666
H(29) H(59) 2.698 2_666
H(29) H(60) 2.843 2_666
H(30) F(58) 3.377 2_666
H(30) F(59) 3.004 2_666
H(30) F(69) 2.527 2_666
H(30) F(70) 2.968 2_666
H(30) F(72) 3.219 2_666
H(30) C(56) 3.591 2_666
H(31) F(16) 3.202 1_655
H(31) F(24) 3.205 1_655
H(31) F(26) 3.086 1_655
H(32) F(6) 2.802 2_667
H(32) F(8) 3.333 2_667
H(32) F(51) 3.590 1_545
H(33) F(6) 3.568 2_667
H(33) F(8) 3.272 2_667
H(33) F(10) 3.436 2_667
H(33) F(12) 2.743 2_667
H(33) F(24) 3.209 1_655
H(33) C(30) 3.453 2_667
H(34) F(8) 2.807 2_667
H(34) C(22) 3.401 2_666
H(34) H(58) 2.982 2_666
H(34) H(64) 3.246 2_666
H(34) H(66) 2.723 2_666
H(35) F(51) 2.822 1_545
H(35) F(52) 3.496 1_545
H(35) F(53) 3.490 2_666
H(35) H(66) 3.197 2_666
H(36) F(53) 3.424 2_666
H(36) F(59) 2.904 2_666
H(36) H(58) 3.325 2_666
H(36) H(66) 3.216 2_666
H(37) F(21) 3.198 2_676
H(37) F(35) 3.426 2_676
H(37) F(37) 3.223 2_776
H(37) F(43) 3.544 2_776
H(37) H(43) 3.466 2_775
H(38) F(3) 2.604 2_676
H(38) F(5) 3.247 2_676
H(38) F(19) 3.286 2_676
H(38) F(21) 2.824 2_676
H(38) F(35) 3.143 2_676
H(38) C(34) 3.589 2_676
H(39) F(19) 3.440 2_676
H(39) F(21) 3.505 2_676
H(39) F(37) 3.576 2_776
H(39) C(15) 2.844 2_775
H(39) H(43) 2.466 2_775
H(39) H(44) 2.767 2_775
H(39) H(45) 2.810 2_775
H(40) F(1) 3.167 2_676
H(40) F(3) 3.295 2_676
H(40) F(5) 3.345 2_676
H(40) C(24) 3.557 2_675
H(40) H(41) 3.494 2_675
H(40) H(70) 2.765 2_675
H(41) F(1) 3.296 1_554
H(41) F(1) 3.359 2_676
H(41) F(3) 3.321 2_676
H(41) C(14) 3.195 2_675
H(41) H(40) 3.494 2_675
H(41) H(41) 2.375 2_675
H(41) H(42) 3.364 2_675
H(41) H(70) 2.943 2_675
H(42) F(1) 3.388 1_554
H(42) F(2) 3.343 1_554
H(42) F(28) 3.569 1_554
H(42) H(41) 3.364 2_675
H(42) H(70) 2.974 2_675
H(42) H(71) 3.569 2_675
H(43) F(40) 3.185 1_554
H(43) F(43) 2.681 1_554
H(43) C(13) 3.342 2_775
H(43) H(37) 3.466 2_775
H(43) H(39) 2.466 2_775
H(43) H(45) 3.506 2_775
H(44) F(19) 2.942 1_654
H(44) F(20) 3.176 1_654
H(44) H(39) 2.767 2_775
H(45) F(37) 3.041 2_776
H(45) F(39) 3.557 2_776
H(45) F(40) 2.651 2_776
H(45) H(39) 2.810 2_775
H(45) H(43) 3.506 2_775
H(45) H(45) 3.431 2_775
H(46) F(2) 2.991 1_554
H(46) F(28) 3.055 1_554
H(46) F(29) 2.752 1_554
H(46) C(38) 3.423 1_554
H(46) H(20) 3.424 1_554
H(47) F(29) 3.562 1_554
H(47) F(43) 3.146 1_554
H(47) C(7) 3.034 1_554
H(47) H(19) 2.902 1_554
H(47) H(20) 2.795 1_554
H(47) H(21) 2.878 1_554
H(48) F(28) 3.193 1_554
H(48) F(40) 3.291 1_554
H(48) F(41) 2.879 1_554
H(48) F(43) 3.500 1_554
H(49) F(19) 2.956 1_654
H(49) F(22) 2.692 1_654
H(49) F(23) 3.007 1_654
H(49) C(35) 3.409 1_654
H(50) F(17) 3.182 2_666
H(51) F(39) 2.578 2_776
H(52) F(9) 3.024 1_554
H(52) F(13) 3.180 2_666
H(52) F(15) 3.222 1_554
H(52) H(27) 3.350 1_554
H(53) F(11) 2.705 2_666
H(53) F(13) 3.155 2_666
H(53) F(17) 3.290 2_666
H(53) F(22) 2.791 1_654
H(53) C(9) 3.274 1_554
H(53) H(25) 2.853 1_554
H(53) H(26) 3.345 1_554
H(53) H(27) 3.094 1_554
H(54) F(22) 3.318 1_654
H(54) F(29) 3.568 1_554
H(54) C(9) 3.428 1_554
H(54) H(19) 3.180 1_554
H(54) H(25) 3.275 1_554
H(54) H(27) 2.827 1_554
H(55) F(47) 3.579 2_776
H(55) F(71) 3.105 .
H(55) H(1) 3.126 2_766
H(55) H(2) 3.554 2_766
H(56) F(46) 3.153 2_776
H(56) F(47) 3.480 2_776
H(56) F(48) 3.505 .
H(56) F(71) 3.387 .
H(57) F(38) 3.517 2_776
H(57) F(39) 3.061 2_776
H(57) F(46) 3.404 2_776
H(57) F(50) 2.914 2_776
H(58) F(7) 3.047 1_554
H(58) F(8) 3.203 1_554
H(58) C(12) 3.598 2_666
H(58) C(28) 3.595 1_554
H(58) H(29) 2.863 2_666
H(58) H(34) 2.982 2_666
H(58) H(36) 3.325 2_666
H(59) F(70) 2.849 .
H(59) F(71) 3.373 .
H(59) F(72) 3.135 .
H(59) C(10) 3.451 2_666
H(59) C(56) 3.320 .
H(59) H(28) 3.555 2_666
H(59) H(29) 2.698 2_666
H(60) F(13) 3.466 2_666
H(60) F(14) 3.129 2_666
H(60) F(17) 3.268 2_666
H(60) C(10) 3.581 2_666
H(60) H(28) 3.466 2_666
H(60) H(29) 2.843 2_666
H(61) F(47) 3.173 .
H(61) F(48) 2.850 .
H(61) F(54) 2.908 .
H(61) F(65) 3.467 2_776
H(61) C(2) 3.527 1_565
H(61) C(46) 3.557 .
H(61) H(5) 3.120 1_565
H(61) H(6) 3.241 1_565
H(62) F(62) 3.415 2_676
H(62) F(65) 3.085 2_776
H(62) C(2) 3.214 1_565
H(62) H(4) 3.304 1_565
H(62) H(5) 3.238 1_565
H(62) H(6) 2.608 1_565
H(63) F(38) 2.997 2_776
H(63) F(65) 2.749 2_776
H(64) F(4) 2.668 1_554
H(64) F(7) 3.140 1_554
H(64) F(49) 3.223 2_676
H(64) H(34) 3.246 2_666
H(65) F(49) 3.585 2_676
H(65) F(52) 2.827 2_676
H(65) F(53) 3.206 .
H(65) F(54) 2.964 .
H(65) F(63) 3.254 2_676
H(66) F(7) 3.564 1_554
H(66) F(53) 3.204 .
H(66) C(12) 3.222 2_666
H(66) H(34) 2.723 2_666
H(66) H(35) 3.197 2_666
H(66) H(36) 3.216 2_666
H(67) F(35) 3.255 2_676
H(67) F(36) 3.222 2_676
H(67) F(62) 3.021 2_676
H(67) C(4) 3.308 1_565
H(67) H(10) 3.073 1_565
H(67) H(11) 3.343 1_565
H(67) H(12) 2.949 1_565
H(68) F(35) 2.931 2_676
H(68) F(44) 3.499 2_776
H(69) F(38) 3.205 2_776
H(69) F(44) 3.471 2_776
H(69) F(64) 3.483 2_776
H(69) F(65) 3.588 2_776
H(69) H(10) 3.589 1_565
H(70) F(1) 2.900 1_554
H(70) C(14) 3.066 2_675
H(70) H(40) 2.765 2_675
H(70) H(41) 2.943 2_675
H(70) H(42) 2.974 2_675
H(71) F(28) 2.811 2_676
H(71) F(35) 2.810 2_676
H(71) F(36) 3.337 2_676
H(71) F(55) 3.304 2_676
H(71) C(40) 3.580 2_676
H(71) H(42) 3.569 2_675
H(72) F(41) 3.540 2_676
H(72) F(55) 3.112 2_676
H(72) F(61) 2.837 2_676
H(72) F(62) 3.118 2_676
H(72) C(52) 3.528 2_676

loop_
_geom_torsion_atom_site_label_1
_geom_torsion_atom_site_label_2
_geom_torsion_atom_site_label_3
_geom_torsion_atom_site_label_4
_geom_torsion
O(2) Ag(1) O(4) Si(4) -8.5(2)
O(2) Ag(1) O(4) Si(5) -177.77(15)
O(4) Ag(1) O(2) Si(2) -178.07(15)
O(4) Ag(1) O(2) Si(3) 8.0(2)
O(2) Ag(1) O(6) Si(1) 9.3(2)
O(2) Ag(1) O(6) Si(6) 174.95(16)
O(6) Ag(1) O(2) Si(2) -8.5(2)
O(6) Ag(1) O(2) Si(3) 177.52(15)
O(4) Ag(1) O(6) Si(1) 178.76(16)
O(4) Ag(1) O(6) Si(6) -15.5(2)
O(6) Ag(1) O(4) Si(4) -178.01(16)
O(6) Ag(1) O(4) Si(5) 12.7(2)
O(8) Ag(2) Ag(3) O(10) -124.4(8)
O(8) Ag(2) Ag(3) O(12) 116.9(6)
O(10) Ag(2) Ag(3) O(8) 124.4(8)
O(10) Ag(2) Ag(3) O(12) -118.7(3)
O(12) Ag(2) Ag(3) O(8) -116.9(6)
O(12) Ag(2) Ag(3) O(10) 118.7(3)
O(8) Ag(2) O(10) Ag(3) 55.9(12)
O(8) Ag(2) O(10) Si(10) -24.4(3)
O(8) Ag(2) O(10) Si(11) 157.4(2)
O(10) Ag(2) O(8) Ag(3) -61.4(15)
O(10) Ag(2) O(8) Si(8) -159.6(2)
O(10) Ag(2) O(8) Si(9) 33.3(2)
O(8) Ag(2) O(12) Ag(3) -61.5(11)
O(8) Ag(2) O(12) Si(7) 23.8(3)
O(8) Ag(2) O(12) Si(12) -156.0(2)
O(12) Ag(2) O(8) Ag(3) 72.6(15)
O(12) Ag(2) O(8) Si(8) -25.6(2)
O(12) Ag(2) O(8) Si(9) 167.3(2)
O(10) Ag(2) O(12) Ag(3) 71.5(11)
O(10) Ag(2) O(12) Si(7) 156.8(2)
O(10) Ag(2) O(12) Si(12) -23.0(3)
O(12) Ag(2) O(10) Ag(3) -76.0(12)
O(12) Ag(2) O(10) Si(10) -156.4(2)
O(12) Ag(2) O(10) Si(11) 25.5(3)
O(8) Ag(3) O(10) Ag(2) -113.7(12)
O(8) Ag(3) O(10) Si(10) -12.4(3)
O(8) Ag(3) O(10) Si(11) 166.0(2)
O(10) Ag(3) O(8) Ag(2) 108.3(16)
O(10) Ag(3) O(8) Si(8) -167.7(2)
O(10) Ag(3) O(8) Si(9) 21.3(3)
O(8) Ag(3) O(12) Ag(2) 108.0(12)
O(8) Ag(3) O(12) Si(7) 10.7(3)
O(8) Ag(3) O(12) Si(12) -164.5(2)
O(12) Ag(3) O(8) Ag(2) -96.9(16)
O(12) Ag(3) O(8) Si(8) -12.9(3)
O(12) Ag(3) O(8) Si(9) 176.1(2)
O(10) Ag(3) O(12) Ag(2) -96.8(12)
O(10) Ag(3) O(12) Si(7) 166.0(2)
O(10) Ag(3) O(12) Si(12) -9.2(3)
O(12) Ag(3) O(10) Ag(2) 92.1(13)
O(12) Ag(3) O(10) Si(10) -166.6(2)
O(12) Ag(3) O(10) Si(11) 11.8(3)
O(1) Si(1) O(6) Ag(1) 4.7(2)
O(1) Si(1) O(6) Si(6) -143.8(5)
O(6) Si(1) O(1) Si(2) -112.5(10)
C(1) Si(1) O(1) Si(2) 130.6(10)
C(2) Si(1) O(1) Si(2) 4.7(12)
C(1) Si(1) O(6) Ag(1) 122.6(3)
C(1) Si(1) O(6) Si(6) -25.9(7)
C(2) Si(1) O(6) Ag(1) -112.9(3)
C(2) Si(1) O(6) Si(6) 98.6(6)
O(1) Si(2) O(2) Ag(1) -5.8(2)
O(1) Si(2) O(2) Si(3) 160.7(5)
O(2) Si(2) O(1) Si(1) 113.5(10)
C(3) Si(2) O(1) Si(1) -130.5(10)
C(4) Si(2) O(1) Si(1) -3.8(12)
C(3) Si(2) O(2) Ag(1) -122.4(3)
C(3) Si(2) O(2) Si(3) 44.1(7)
C(4) Si(2) O(2) Ag(1) 113.3(3)
C(4) Si(2) O(2) Si(3) -80.2(6)
O(2) Si(3) O(3) Si(4) -117.5(12)
O(3) Si(3) O(2) Ag(1) 4.8(2)
O(3) Si(3) O(2) Si(2) -161.7(6)
C(5) Si(3) O(2) Ag(1) 120.5(3)
C(5) Si(3) O(2) Si(2) -46.1(7)
C(6) Si(3) O(2) Ag(1) -113.4(3)
C(6) Si(3) O(2) Si(2) 80.1(7)
C(5) Si(3) O(3) Si(4) 125.8(12)
C(6) Si(3) O(3) Si(4) -0.9(7)
O(3) Si(4) O(4) Ag(1) -4.0(2)
O(3) Si(4) O(4) Si(5) 152.8(6)
O(4) Si(4) O(3) Si(3) 116.8(13)
C(7) Si(4) O(3) Si(3) -127.1(12)
C(8) Si(4) O(3) Si(3) -0.6(14)
C(7) Si(4) O(4) Ag(1) -118.4(3)
C(7) Si(4) O(4) Si(5) 38.4(7)
C(8) Si(4) O(4) Ag(1) 113.9(3)
C(8) Si(4) O(4) Si(5) -89.2(7)
O(4) Si(5) O(5) Si(6) -117.3(11)
O(5) Si(5) O(4) Ag(1) 5.1(2)
O(5) Si(5) O(4) Si(4) -151.8(6)
C(9) Si(5) O(4) Ag(1) 122.3(3)
C(9) Si(5) O(4) Si(4) -34.7(7)
C(10) Si(5) O(4) Ag(1) -112.7(3)
C(10) Si(5) O(4) Si(4) 90.3(6)
C(9) Si(5) O(5) Si(6) 126.1(11)
C(10) Si(5) O(5) Si(6) -0.5(6)
O(5) Si(6) O(6) Ag(1) -0.9(2)
O(5) Si(6) O(6) Si(1) 147.7(5)
O(6) Si(6) O(5) Si(5) 113.6(11)
C(11) Si(6) O(5) Si(5) -129.3(11)
C(12) Si(6) O(5) Si(5) -3.8(13)
C(11) Si(6) O(6) Ag(1) -117.4(3)
C(11) Si(6) O(6) Si(1) 31.2(7)
C(12) Si(6) O(6) Ag(1) 116.9(3)
C(12) Si(6) O(6) Si(1) -94.4(6)
O(7) Si(7) O(12) Ag(2) -24.2(2)
O(7) Si(7) O(12) Ag(3) -16.3(2)
O(7) Si(7) O(12) Si(12) 155.4(5)
O(12) Si(7) O(7) Si(8) 82.8(10)
C(13) Si(7) O(7) Si(8) -159.1(10)
C(14) Si(7) O(7) Si(8) -33.5(12)
C(13) Si(7) O(12) Ag(2) -142.8(3)
C(13) Si(7) O(12) Ag(3) -134.9(3)
C(13) Si(7) O(12) Si(12) 36.8(7)
C(14) Si(7) O(12) Ag(2) 92.8(4)
C(14) Si(7) O(12) Ag(3) 100.7(3)
C(14) Si(7) O(12) Si(12) -87.6(6)
O(7) Si(8) O(8) Ag(2) 27.0(2)
O(7) Si(8) O(8) Ag(3) 19.8(2)
O(7) Si(8) O(8) Si(9) -176.2(5)
O(8) Si(8) O(7) Si(7) -85.4(10)
C(15) Si(8) O(7) Si(7) 156.3(10)
C(16) Si(8) O(7) Si(7) 30.7(11)
C(15) Si(8) O(8) Ag(2) 144.6(2)
C(15) Si(8) O(8) Ag(3) 137.3(2)
C(15) Si(8) O(8) Si(9) -58.6(6)
C(16) Si(8) O(8) Ag(2) -90.8(3)
C(16) Si(8) O(8) Ag(3) -98.0(3)
C(16) Si(8) O(8) Si(9) 66.0(7)
O(8) Si(9) O(9) Si(10) -94.2(13)
O(9) Si(9) O(8) Ag(2) -11.7(2)
O(9) Si(9) O(8) Ag(3) -4.6(2)
O(9) Si(9) O(8) Si(8) -169.0(5)
C(17) Si(9) O(8) Ag(2) -131.0(3)
C(17) Si(9) O(8) Ag(3) -123.9(3)
C(17) Si(9) O(8) Si(8) 71.7(6)
C(18) Si(9) O(8) Ag(2) 103.7(4)
C(18) Si(9) O(8) Ag(3) 110.8(4)
C(18) Si(9) O(8) Si(8) -53.6(7)
C(17) Si(9) O(9) Si(10) 24.5(14)
C(18) Si(9) O(9) Si(10) 151.1(13)
O(9) Si(10) O(10) Ag(2) -1.6(3)
O(9) Si(10) O(10) Ag(3) -8.8(3)
O(9) Si(10) O(10) Si(11) 174.5(6)
O(10) Si(10) O(9) Si(9) 105.5(13)
C(19) Si(10) O(9) Si(9) -12.4(15)
C(20) Si(10) O(9) Si(9) -137.2(13)
C(19) Si(10) O(10) Ag(2) 116.5(4)
C(19) Si(10) O(10) Ag(3) 109.3(4)
C(19) Si(10) O(10) Si(11) -67.4(8)
C(20) Si(10) O(10) Ag(2) -118.4(3)
C(20) Si(10) O(10) Ag(3) -125.6(3)
C(20) Si(10) O(10) Si(11) 57.8(7)
O(10) Si(11) O(11) Si(12) -98.6(8)
O(11) Si(11) O(10) Ag(2) -1.7(2)
O(11) Si(11) O(10) Ag(3) 5.5(2)
O(11) Si(11) O(10) Si(10) -177.9(6)
C(21) Si(11) O(10) Ag(2) -118.9(4)
C(21) Si(11) O(10) Ag(3) -111.7(4)
C(21) Si(11) O(10) Si(10) 64.9(8)
C(22) Si(11) O(10) Ag(2) 115.1(3)
C(22) Si(11) O(10) Ag(3) 122.3(3)
C(22) Si(11) O(10) Si(10) -61.1(7)
C(21) Si(11) O(11) Si(12) 18.4(10)
C(22) Si(11) O(11) Si(12) 144.1(8)
O(11) Si(12) O(12) Ag(2) -1.5(2)
O(11) Si(12) O(12) Ag(3) -9.3(3)
O(11) Si(12) O(12) Si(7) 178.9(5)
O(12) Si(12) O(11) Si(11) 101.8(8)
C(23) Si(12) O(11) Si(11) -15.8(9)
C(24) Si(12) O(11) Si(11) -143.0(8)
C(23) Si(12) O(12) Ag(2) 115.8(3)
C(23) Si(12) O(12) Ag(3) 108.1(3)
C(23) Si(12) O(12) Si(7) -63.8(7)
C(24) Si(12) O(12) Ag(2) -118.4(3)
C(24) Si(12) O(12) Ag(3) -126.2(3)
C(24) Si(12) O(12) Si(7) 62.0(6)
O(13) Al(1) O(14) C(29) 90.0(9)
O(14) Al(1) O(13) C(25) 76.3(14)
O(13) Al(1) O(15) C(33) 43.4(13)
O(15) Al(1) O(13) C(25) -166.4(13)
O(13) Al(1) O(16) C(37) 172.0(12)
O(16) Al(1) O(13) C(25) -42.9(14)
O(14) Al(1) O(15) C(33) 164.4(12)
O(15) Al(1) O(14) C(29) -26.7(9)
O(14) Al(1) O(16) C(37) 50.0(13)
O(16) Al(1) O(14) C(29) -151.9(9)
O(15) Al(1) O(16) C(37) -70.2(13)
O(16) Al(1) O(15) C(33) -74.6(12)
O(17) Al(3) O(18) C(45) 57.4(11)
O(18) Al(3) O(17) C(41) -169.8(13)
O(17) Al(3) O(19) C(49) 88.4(12)
O(19) Al(3) O(17) C(41) 74.0(14)
O(17) Al(3) O(20) C(53) 148.8(16)
O(20) Al(3) O(17) C(41) -45.7(14)
O(18) Al(3) O(19) C(49) -26.5(12)
O(19) Al(3) O(18) C(45) 175.5(10)
O(18) Al(3) O(20) C(53) -92.1(17)
O(20) Al(3) O(18) C(45) -64.6(11)
O(19) Al(3) O(20) C(53) 27.7(18)
O(20) Al(3) O(19) C(49) -150.3(11)
Al(1) O(13) C(25) C(26) 51.0(16)
Al(1) O(13) C(25) C(27) 167.2(11)
Al(1) O(13) C(25) C(28) -71.8(15)
Al(1) O(14) C(29) C(30) -52.7(14)
Al(1) O(14) C(29) C(31) -165.6(8)
Al(1) O(14) C(29) C(32) 63.8(13)
Al(1) O(15) C(33) C(34) 14.2(15)
Al(1) O(15) C(33) C(35) -108.2(12)
Al(1) O(15) C(33) C(36) 134.7(10)
Al(1) O(16) C(37) C(38) -127.4(11)
Al(1) O(16) C(37) C(39) -5.4(15)
Al(1) O(16) C(37) C(40) 113.9(12)
Al(3) O(17) C(41) C(42) 105.5(13)
Al(3) O(17) C(41) C(43) -136.4(12)
Al(3) O(17) C(41) C(44) -17.4(18)
Al(3) O(18) C(45) C(46) 45.9(13)
Al(3) O(18) C(45) C(47) -76.9(12)
Al(3) O(18) C(45) C(48) 164.7(9)
Al(3) O(19) C(49) C(50) -131.6(11)
Al(3) O(19) C(49) C(51) 108.7(11)
Al(3) O(19) C(49) C(52) -11.0(15)
Al(3) O(20) C(53) C(54) -163.6(14)
Al(3) O(20) C(53) C(55) -46(2)
Al(3) O(20) C(53) C(56) 75.4(18)
O(13) C(25) C(26) F(1) 162.6(8)
O(13) C(25) C(26) F(2) -79.1(9)
O(13) C(25) C(26) F(3) 38.7(11)
O(13) C(25) C(27) F(4) 164.6(9)
O(13) C(25) C(27) F(5) -73.2(10)
O(13) C(25) C(27) F(6) 44.2(11)
O(13) C(25) C(28) F(7) 168.9(7)
O(13) C(25) C(28) F(8) -75.2(8)
O(13) C(25) C(28) F(9) 48.2(10)
C(26) C(25) C(27) F(4) -75.1(11)
C(26) C(25) C(27) F(5) 47.0(9)
C(26) C(25) C(27) F(6) 164.4(8)
C(27) C(25) C(26) F(1) 45.2(11)
C(27) C(25) C(26) F(2) 163.6(6)
C(27) C(25) C(26) F(3) -78.7(8)
C(26) C(25) C(28) F(7) 44.8(9)
C(26) C(25) C(28) F(8) 160.7(6)
C(26) C(25) C(28) F(9) -75.9(8)
C(28) C(25) C(26) F(1) -74.2(10)
C(28) C(25) C(26) F(2) 44.1(7)
C(28) C(25) C(26) F(3) 161.9(7)
C(27) C(25) C(28) F(7) -71.8(10)
C(27) C(25) C(28) F(8) 44.1(8)
C(27) C(25) C(28) F(9) 167.5(7)
C(28) C(25) C(27) F(4) 43.8(12)
C(28) C(25) C(27) F(5) 165.9(7)
C(28) C(25) C(27) F(6) -76.6(9)
O(14) C(29) C(30) F(10) -77.6(14)
O(14) C(29) C(30) F(11) 172.2(15)
O(14) C(29) C(30) F(12) 31.9(17)
O(14) C(29) C(31) F(13) 170.9(8)
O(14) C(29) C(31) F(14) -83.8(8)
O(14) C(29) C(31) F(15) 20.2(14)
O(14) C(29) C(32) F(16) -79.2(13)
O(14) C(29) C(32) F(17) 163.6(10)
O(14) C(29) C(32) F(18) 40.6(14)
C(30) C(29) C(31) F(13) 55.0(12)
C(30) C(29) C(31) F(14) 160.3(10)
C(30) C(29) C(31) F(15) -95.7(15)
C(31) C(29) C(30) F(10) 37.8(14)
C(31) C(29) C(30) F(11) -72.4(19)
C(31) C(29) C(30) F(12) 147.3(13)
C(30) C(29) C(32) F(16) 40.2(16)
C(30) C(29) C(32) F(17) -76.9(16)
C(30) C(29) C(32) F(18) 160.0(14)
C(32) C(29) C(30) F(10) 158.1(12)
C(32) C(29) C(30) F(11) 48(2)
C(32) C(29) C(30) F(12) -92.4(15)
C(31) C(29) C(32) F(16) 153.4(11)
C(31) C(29) C(32) F(17) 36.2(17)
C(31) C(29) C(32) F(18) -86.9(14)
C(32) C(29) C(31) F(13) -57.7(15)
C(32) C(29) C(31) F(14) 47.6(14)
C(32) C(29) C(31) F(15) 151.6(13)
O(15) C(33) C(34) F(19) -75.3(9)
O(15) C(33) C(34) F(20) 162.5(7)
O(15) C(33) C(34) F(21) 38.2(8)
O(15) C(33) C(35) F(22) 167.2(4)
O(15) C(33) C(35) F(23) 48.4(8)
O(15) C(33) C(35) F(24) -72.1(7)
O(15) C(33) C(36) F(25) -76.3(9)
O(15) C(33) C(36) F(26) 44.5(9)
O(15) C(33) C(36) F(27) 165.3(7)
C(34) C(33) C(35) F(22) 40.9(6)
C(34) C(33) C(35) F(23) -77.9(8)
C(34) C(33) C(35) F(24) 161.6(6)
C(35) C(33) C(34) F(19) 47.2(7)
C(35) C(33) C(34) F(20) -75.0(8)
C(35) C(33) C(34) F(21) 160.7(5)
C(34) C(33) C(36) F(25) 48.5(9)
C(34) C(33) C(36) F(26) 169.3(7)
C(34) C(33) C(36) F(27) -69.9(9)
C(36) C(33) C(34) F(19) 164.9(6)
C(36) C(33) C(34) F(20) 42.6(10)
C(36) C(33) C(34) F(21) -81.7(7)
C(35) C(33) C(36) F(25) 166.4(7)
C(35) C(33) C(36) F(26) -72.8(8)
C(35) C(33) C(36) F(27) 48.0(10)
C(36) C(33) C(35) F(22) -76.6(7)
C(36) C(33) C(35) F(23) 164.6(7)
C(36) C(33) C(35) F(24) 44.1(9)
O(16) C(37) C(38) F(28) -75.4(11)
O(16) C(37) C(38) F(29) 46.2(9)
O(16) C(37) C(38) F(30) 166.0(8)
O(16) C(37) C(39) F(31) -77.9(9)
O(16) C(37) C(39) F(32) 42.0(10)
O(16) C(37) C(39) F(33) 160.8(8)
O(16) C(37) C(40) F(34) -78.7(6)
O(16) C(37) C(40) F(35) 41.8(8)
O(16) C(37) C(40) F(36) 163.5(5)
C(38) C(37) C(39) F(31) 42.8(11)
C(38) C(37) C(39) F(32) 162.7(8)
C(38) C(37) C(39) F(33) -78.5(11)
C(39) C(37) C(38) F(28) 163.5(8)
C(39) C(37) C(38) F(29) -74.9(9)
C(39) C(37) C(38) F(30) 44.9(11)
C(38) C(37) C(40) F(34) 163.0(6)
C(38) C(37) C(40) F(35) -76.5(8)
C(38) C(37) C(40) F(36) 45.2(7)
C(40) C(37) C(38) F(28) 41.8(10)
C(40) C(37) C(38) F(29) 163.4(6)
C(40) C(37) C(38) F(30) -76.8(9)
C(39) C(37) C(40) F(34) 40.5(9)
C(39) C(37) C(40) F(35) 161.0(7)
C(39) C(37) C(40) F(36) -77.3(7)
C(40) C(37) C(39) F(31) 164.4(7)
C(40) C(37) C(39) F(32) -75.7(10)
C(40) C(37) C(39) F(33) 43.1(10)
O(17) C(41) C(42) F(37) -178.8(7)
O(17) C(41) C(42) F(38) -46.9(14)
O(17) C(41) C(42) F(39) 69.2(10)
O(17) C(41) C(43) F(40) -169.8(10)
O(17) C(41) C(43) F(41) 77.2(13)
O(17) C(41) C(43) F(42) -39.1(11)
O(17) C(41) C(44) F(43) -164.6(10)
O(17) C(41) C(44) F(44) 85.1(10)
O(17) C(41) C(44) F(45) -24.8(16)
C(42) C(41) C(43) F(40) -52.1(15)
C(42) C(41) C(43) F(41) -165.2(11)
C(42) C(41) C(43) F(42) 78.6(12)
C(43) C(41) C(42) F(37) 67.6(13)
C(43) C(41) C(42) F(38) -160.5(12)
C(43) C(41) C(42) F(39) -44.4(14)
C(42) C(41) C(44) F(43) 71.9(13)
C(42) C(41) C(44) F(44) -38.3(10)
C(42) C(41) C(44) F(45) -148.3(11)
C(44) C(41) C(42) F(37) -52.7(10)
C(44) C(41) C(42) F(38) 79.1(13)
C(44) C(41) C(42) F(39) -164.7(9)
C(43) C(41) C(44) F(43) -49.2(14)
C(43) C(41) C(44) F(44) -159.4(8)
C(43) C(41) C(44) F(45) 90.7(12)
C(44) C(41) C(43) F(40) 67.9(12)
C(44) C(41) C(43) F(41) -45.1(13)
C(44) C(41) C(43) F(42) -161.4(10)
O(18) C(45) C(46) F(46) -46.2(7)
O(18) C(45) C(46) F(47) -165.6(6)
O(18) C(45) C(46) F(48) 73.9(10)
O(18) C(45) C(47) F(49) -40.8(10)
O(18) C(45) C(47) F(50) 78.4(9)
O(18) C(45) C(47) F(51) -162.2(6)
O(18) C(45) C(48) F(52) 77.1(7)
O(18) C(45) C(48) F(53) -42.1(9)
O(18) C(45) C(48) F(54) -162.5(6)
C(46) C(45) C(47) F(49) -164.0(8)
C(46) C(45) C(47) F(50) -44.8(11)
C(46) C(45) C(47) F(51) 74.6(9)
C(47) C(45) C(46) F(46) 76.8(8)
C(47) C(45) C(46) F(47) -42.6(11)
C(47) C(45) C(46) F(48) -163.1(8)
C(46) C(45) C(48) F(52) -163.2(6)
C(46) C(45) C(48) F(53) 77.7(8)
C(46) C(45) C(48) F(54) -42.8(8)
C(48) C(45) C(46) F(46) -162.6(5)
C(48) C(45) C(46) F(47) 77.9(7)
C(48) C(45) C(46) F(48) -42.6(10)
C(47) C(45) C(48) F(52) -42.1(9)
C(47) C(45) C(48) F(53) -161.3(7)
C(47) C(45) C(48) F(54) 78.2(9)
C(48) C(45) C(47) F(49) 75.3(10)
C(48) C(45) C(47) F(50) -165.5(7)
C(48) C(45) C(47) F(51) -46.0(9)
O(19) C(49) C(50) F(55) 77.5(7)
O(19) C(49) C(50) F(56) -161.4(5)
O(19) C(49) C(50) F(57) -41.6(6)
O(19) C(49) C(51) F(58) 75.1(9)
O(19) C(49) C(51) F(59) -43.5(10)
O(19) C(49) C(51) F(60) -165.8(7)
O(19) C(49) C(52) F(61) -41.8(10)
O(19) C(49) C(52) F(62) -162.7(6)
O(19) C(49) C(52) F(63) 77.4(7)
C(50) C(49) C(51) F(58) -45.0(9)
C(50) C(49) C(51) F(59) -163.6(7)
C(50) C(49) C(51) F(60) 74.0(9)
C(51) C(49) C(50) F(55) -162.5(6)
C(51) C(49) C(50) F(56) -41.4(8)
C(51) C(49) C(50) F(57) 78.3(7)
C(50) C(49) C(52) F(61) 79.8(7)
C(50) C(49) C(52) F(62) -41.1(7)
C(50) C(49) C(52) F(63) -161.0(4)
C(52) C(49) C(50) F(55) -45.9(7)
C(52) C(49) C(50) F(56) 75.1(6)
C(52) C(49) C(50) F(57) -165.1(4)
C(51) C(49) C(52) F(61) -162.6(7)
C(51) C(49) C(52) F(62) 76.5(8)
C(51) C(49) C(52) F(63) -43.4(7)
C(52) C(49) C(51) F(58) -162.0(7)
C(52) C(49) C(51) F(59) 79.4(9)
C(52) C(49) C(51) F(60) -42.9(10)
O(20) C(53) C(54) F(64) 72.9(9)
O(20) C(53) C(54) F(65) -47.7(10)
O(20) C(53) C(54) F(66) -167.7(8)
O(20) C(53) C(55) F(67) -159.3(7)
O(20) C(53) C(55) F(68) -38.5(9)
O(20) C(53) C(55) F(69) 79.7(8)
O(20) C(53) C(56) F(70) -42.9(7)
O(20) C(53) C(56) F(71) 75.4(8)
O(20) C(53) C(56) F(72) -164.4(6)
C(54) C(53) C(55) F(67) -43.0(9)
C(54) C(53) C(55) F(68) 77.7(8)
C(54) C(53) C(55) F(69) -164.1(6)
C(55) C(53) C(54) F(64) -45.0(8)
C(55) C(53) C(54) F(65) -165.6(7)
C(55) C(53) C(54) F(66) 74.4(10)
C(54) C(53) C(56) F(70) -162.1(6)
C(54) C(53) C(56) F(71) -43.8(9)
C(54) C(53) C(56) F(72) 76.4(7)
C(56) C(53) C(54) F(64) -164.0(6)
C(56) C(53) C(54) F(65) 75.4(8)
C(56) C(53) C(54) F(66) -44.6(10)
C(55) C(53) C(56) F(70) 79.2(7)
C(55) C(53) C(56) F(71) -162.5(7)
C(55) C(53) C(56) F(72) -42.4(9)
C(56) C(53) C(55) F(67) 76.5(8)
C(56) C(53) C(55) F(68) -162.7(7)
C(56) C(53) C(55) F(69) -44.5(8)
